data_7049529
loop_
_publ_author_name
'Xu, Chao'
'Sheng, Ming-Ming'
'Shi, Hua-Tian'
'Str\/omme, Maria'
'Zhang, Qian-Feng'

_publ_section_title
;
 Interlinking supertetrahedral chalcogenolate clusters with bipyridines to
 form two-dimensional coordination polymers for photocatalytic degradation
 of organic dye.
;
_journal_issue 17
_journal_name_full 'Dalton transactions (Cambridge, England : 2003)'
_journal_page_first 5505
_journal_page_last 5510
_journal_paper_doi 10.1039/c9dt00480g
_journal_volume 48
_journal_year 2019
_chemical_formula_moiety 'C122 H108 Ag4 Cd6 N4 Se16, C15 H35 N5 O5'
_chemical_formula_sum 'C137 H143 Ag4 Cd6 N9 O5 Se16'
_chemical_formula_weight 4364.84
_space_group_crystal_system monoclinic
_space_group_IT_number 15
_space_group_name_Hall '-C 2yc'
_space_group_name_H-M_alt 'C 1 2/c 1'
_symmetry_space_group_name_Hall '-C 2yc'
_symmetry_space_group_name_H-M 'C 1 2/c 1'
_atom_sites_solution_hydrogens geom
_audit_creation_method SHELXL-2016/6
_audit_update_record
;
2019-03-20 deposited with the CCDC.    2019-03-27 downloaded from the CCDC.
;
_cell_angle_alpha 90
_cell_angle_beta 97.96
_cell_angle_gamma 90
_cell_formula_units_Z 8
_cell_length_a 20.407
_cell_length_b 25.953
_cell_length_c 54.744
_cell_measurement_reflns_used 8218
_cell_measurement_temperature 296(2)
_cell_measurement_theta_max 19.37
_cell_measurement_theta_min 2.25
_cell_volume 28714.320
_computing_cell_refinement 'Bruker SMART'
_computing_data_collection 'Bruker SMART'
_computing_data_reduction 'Bruker SAINT'
_computing_molecular_graphics 'Bruker SHELXTL'
_computing_publication_material 'Bruker SHELXTL'
_computing_structure_refinement 'Bruker SHELXTL'
_computing_structure_solution 'Bruker SHELXTL'
_diffrn_ambient_temperature 296(2)
_diffrn_measured_fraction_theta_full 0.999
_diffrn_measured_fraction_theta_max 0.999
_diffrn_measurement_device_type 'CCD area detector'
_diffrn_measurement_method 'phi and omega scans'
_diffrn_radiation_type MoK\a
_diffrn_radiation_wavelength 0.71073
_diffrn_reflns_av_R_equivalents 0.1189
_diffrn_reflns_av_unetI/netI 0.1499
_diffrn_reflns_Laue_measured_fraction_full 0.999
_diffrn_reflns_Laue_measured_fraction_max 0.999
_diffrn_reflns_limit_h_max 24
_diffrn_reflns_limit_h_min -24
_diffrn_reflns_limit_k_max 30
_diffrn_reflns_limit_k_min -26
_diffrn_reflns_limit_l_max 60
_diffrn_reflns_limit_l_min -65
_diffrn_reflns_number 118851
_diffrn_reflns_point_group_measured_fraction_full 0.999
_diffrn_reflns_point_group_measured_fraction_max 0.999
_diffrn_reflns_theta_full 25.000
_diffrn_reflns_theta_max 25.000
_diffrn_reflns_theta_min 1.370
_exptl_absorpt_coefficient_mu 5.513
_exptl_absorpt_correction_T_max 0.740
_exptl_absorpt_correction_T_min 0.334
_exptl_absorpt_correction_type multi-scan
_exptl_absorpt_process_details
;
SADABS-2008/1 (Bruker,2008) was used for absorption correction. 
The Ratio of minimum to maximum transmission is 0.451.
The \l/2 correction factor is 0.0015.
;
_exptl_crystal_colour colourless
_exptl_crystal_density_diffrn 2.019
_exptl_crystal_description flake
_exptl_crystal_F_000 16704
_exptl_crystal_size_max 0.255
_exptl_crystal_size_mid 0.227
_exptl_crystal_size_min 0.058
_refine_diff_density_max 2.413
_refine_diff_density_min -1.227
_refine_diff_density_rms 0.161
_refine_ls_extinction_method none
_refine_ls_goodness_of_fit_ref 0.938
_refine_ls_hydrogen_treatment constr
_refine_ls_matrix_type full
_refine_ls_number_parameters 1535
_refine_ls_number_reflns 25295
_refine_ls_number_restraints 1848
_refine_ls_restrained_S_all 0.922
_refine_ls_R_factor_all 0.1977
_refine_ls_R_factor_gt 0.0736
_refine_ls_shift/su_max 0.009
_refine_ls_shift/su_mean 0.000
_refine_ls_structure_factor_coef Fsqd
_refine_ls_weighting_details 'w=1/[\s^2^(Fo^2^)+(0.0993P)^2^] where P=(Fo^2^+2Fc^2^)/3'
_refine_ls_weighting_scheme calc
_refine_ls_wR_factor_gt 0.1774
_refine_ls_wR_factor_ref 0.2088
_reflns_Friedel_coverage 0.000
_reflns_number_gt 10395
_reflns_number_total 25295
_reflns_threshold_expression 'I > 2\s(I)'
_cod_data_source_file c9dt00480g2.cif
_cod_data_source_block c2c_Se
_cod_depositor_comments 'Adding full bibliography for 7049526--7049529.cif.'
_cod_original_cell_volume 28715.2
_cod_database_code 7049529
_shelx_shelxl_version_number 2016/6
_shelx_space_group_comment
; 
The symmetry employed for this shelxl refinement is uniquely defined 
by the following loop, which should always be used as a source of 
symmetry information in preference to the above space-group names. 
They are only intended as comments. 
;
_shelx_estimated_absorpt_t_min 0.334
_shelx_estimated_absorpt_t_max 0.740

loop_
_space_group_symop_operation_xyz
'x, y, z'
'-x, y, -z+1/2'
'x+1/2, y+1/2, z'
'-x+1/2, y+1/2, -z+1/2'
'-x, -y, -z'
'x, -y, z-1/2'
'-x+1/2, -y+1/2, -z'
'x+1/2, -y+1/2, z-1/2'

loop_
_atom_site_label
_atom_site_type_symbol
_atom_site_fract_x
_atom_site_fract_y
_atom_site_fract_z
_atom_site_U_iso_or_equiv
_atom_site_adp_type
_atom_site_occupancy
_atom_site_site_symmetry_order
_atom_site_calc_flag
_atom_site_refinement_flags_posn
_atom_site_refinement_flags_adp
_atom_site_refinement_flags_occupancy
_atom_site_disorder_assembly
_atom_site_disorder_group
Cd1 Cd 0.35519(5) 0.38188(4) 0.09454(2) 0.0730(4) Uani 1 1 d . U . . .
Cd2 Cd 0.16851(5) 0.40894(5) 0.21534(2) 0.0747(4) Uani 1 1 d . U . . .
Cd3 Cd 0.16300(5) 0.65020(4) 0.11838(2) 0.0628(3) Uani 1 1 d . U . . .
Cd4 Cd -0.04935(5) 0.39531(4) 0.08059(2) 0.0634(3) Uani 1 1 d . U . . .
Cd5 Cd 0.16899(5) 0.53822(4) 0.17080(2) 0.0698(3) Uani 1 1 d . U . . .
Cd6 Cd 0.14943(5) 0.37540(4) 0.08502(2) 0.0674(3) Uani 1 1 d . U . . .
Ag1 Ag 0.04734(5) 0.52286(4) 0.09898(2) 0.0633(3) Uani 1 1 d . U . . .
Ag2 Ag 0.26867(5) 0.51501(4) 0.10517(2) 0.0641(3) Uani 1 1 d . U . . .
Ag3 Ag 0.05704(5) 0.39214(4) 0.15372(2) 0.0686(3) Uani 1 1 d . U . . .
Ag4 Ag 0.27493(5) 0.39026(4) 0.15767(2) 0.0713(4) Uani 1 1 d . U . . .
Se1 Se 0.35994(7) 0.47693(6) 0.08021(3) 0.0726(5) Uani 1 1 d . U . . .
Se2 Se 0.25390(7) 0.32433(6) 0.07449(3) 0.0743(5) Uani 1 1 d . U . . .
Se3 Se 0.37145(8) 0.34324(7) 0.13855(3) 0.0817(5) Uani 1 1 d . U . . .
Se4 Se 0.27315(7) 0.61810(5) 0.10455(3) 0.0634(4) Uani 1 1 d . U . . .
Se5 Se 0.15301(6) 0.47730(5) 0.08382(3) 0.0528(4) Uani 1 1 d . U . . .
Se6 Se 0.26799(6) 0.49308(5) 0.15244(3) 0.0564(4) Uani 1 1 d . U . . .
Se7 Se 0.03571(7) 0.33332(6) 0.06427(3) 0.0666(4) Uani 1 1 d . U . . .
Se8 Se 0.15976(6) 0.35733(5) 0.13366(3) 0.0565(4) Uani 1 1 d . U . . .
Se9 Se 0.16710(9) 0.51033(7) 0.21691(3) 0.0870(5) Uani 1 1 d . U . . .
Se10 Se 0.05768(7) 0.62310(6) 0.08909(3) 0.0616(4) Uani 1 1 d . U . . .
Se11 Se 0.14930(10) 0.63880(7) 0.16510(3) 0.0915(6) Uani 1 1 d . U . . .
Se12 Se -0.05635(7) 0.49195(6) 0.06774(3) 0.0663(4) Uani 1 1 d . U . . .
Se13 Se 0.06226(6) 0.49426(5) 0.14599(3) 0.0530(4) Uani 1 1 d . U . . .
Se14 Se 0.28477(8) 0.37935(7) 0.20624(3) 0.0788(5) Uani 1 1 d . U . . .
Se15 Se -0.06134(7) 0.37584(6) 0.12653(3) 0.0643(4) Uani 1 1 d . U . . .
Se16 Se 0.05090(7) 0.37275(6) 0.20123(3) 0.0721(5) Uani 1 1 d . U . . .
N1 N 0.4306(5) 0.3439(4) 0.0718(2) 0.064(3) Uani 1 1 d . U . . .
N2 N 0.1825(6) 0.3980(5) 0.2581(2) 0.085(3) Uani 1 1 d . U . . .
N3 N 0.1772(5) 0.7386(4) 0.1149(2) 0.059(3) Uani 1 1 d . U . . .
N4 N -0.1511(5) 0.3625(5) 0.0598(2) 0.064(3) Uani 1 1 d . U . . .
C11 C 0.4460(7) 0.4999(6) 0.0974(3) 0.082(4) Uani 1 1 d . U . . .
C12 C 0.4460(9) 0.5355(8) 0.1143(4) 0.136(7) Uani 1 1 d . U . . .
H12 H 0.407716 0.551075 0.118216 0.163 Uiso 1 1 calc R U . . .
C13 C 0.5123(11) 0.5483(9) 0.1264(5) 0.184(9) Uani 1 1 d . U . . .
H13 H 0.517865 0.569372 0.140229 0.221 Uiso 1 1 calc R U . . .
C14 C 0.5693(10) 0.5279(10) 0.1166(5) 0.156(8) Uani 1 1 d . U . . .
H14 H 0.611038 0.536556 0.124615 0.187 Uiso 1 1 calc R U . . .
C15 C 0.5659(9) 0.4980(9) 0.0971(5) 0.142(7) Uani 1 1 d . U . . .
H15 H 0.603221 0.487577 0.090427 0.171 Uiso 1 1 calc R U . . .
C16 C 0.5037(8) 0.4835(7) 0.0875(4) 0.116(6) Uani 1 1 d . U . . .
H16 H 0.498496 0.461850 0.073779 0.139 Uiso 1 1 calc R U . . .
C21 C 0.2656(7) 0.3360(6) 0.0406(3) 0.075(3) Uani 1 1 d . U . . .
C22 C 0.2437(8) 0.3811(7) 0.0276(4) 0.101(5) Uani 1 1 d . U . . .
H22 H 0.223759 0.406817 0.035808 0.121 Uiso 1 1 calc R U . . .
C23 C 0.2506(10) 0.3889(8) 0.0028(4) 0.129(6) Uani 1 1 d . U . . .
H23 H 0.234824 0.418337 -0.005724 0.154 Uiso 1 1 calc R U . . .
C24 C 0.2821(12) 0.3503(9) -0.0081(4) 0.136(7) Uani 1 1 d . U . . .
H24 H 0.288735 0.354561 -0.024484 0.163 Uiso 1 1 calc R U . . .
C25 C 0.3047(10) 0.3052(8) 0.0038(4) 0.120(6) Uani 1 1 d . U . . .
H25 H 0.326034 0.280288 -0.004405 0.144 Uiso 1 1 calc R U . . .
C26 C 0.2949(8) 0.2977(7) 0.0286(4) 0.104(5) Uani 1 1 d . U . . .
H26 H 0.308229 0.267208 0.036653 0.125 Uiso 1 1 calc R U . . .
C31A C 0.4441(13) 0.3843(16) 0.1573(6) 0.117(8) Uani 0.484(13) 1 d D U P A 1
C32A C 0.4935(17) 0.4065(17) 0.1466(5) 0.127(8) Uani 0.484(13) 1 d D U P A 1
H32A H 0.496293 0.401928 0.129943 0.152 Uiso 0.484(13) 1 calc R U P A 1
C33A C 0.540(2) 0.4366(17) 0.1617(8) 0.167(10) Uani 0.484(13) 1 d D U P A 1
H33A H 0.565590 0.461435 0.155108 0.201 Uiso 0.484(13) 1 calc R U P A 1
C34A C 0.5464(18) 0.4274(17) 0.1868(7) 0.164(11) Uani 0.484(13) 1 d D U P A 1
H34A H 0.567540 0.450527 0.198239 0.196 Uiso 0.484(13) 1 calc R U P A 1
C35A C 0.5190(17) 0.3813(17) 0.1940(5) 0.151(10) Uani 0.484(13) 1 d D U P A 1
H35A H 0.540793 0.360994 0.206595 0.181 Uiso 0.484(13) 1 calc R U P A 1
C36A C 0.4581(17) 0.3677(16) 0.1816(6) 0.143(9) Uani 0.484(13) 1 d D U P A 1
H36A H 0.427991 0.348382 0.189108 0.171 Uiso 0.484(13) 1 calc R U P A 1
C31B C 0.4576(13) 0.3550(15) 0.1561(6) 0.117(7) Uani 0.516(13) 1 d D U P A 2
C32B C 0.4877(17) 0.4014(13) 0.1566(8) 0.142(8) Uani 0.516(13) 1 d D U P A 2
H32B H 0.465255 0.430107 0.149619 0.170 Uiso 0.516(13) 1 calc R U P A 2
C33B C 0.5535(15) 0.4054(13) 0.1680(8) 0.135(9) Uani 0.516(13) 1 d D U P A 2
H33B H 0.577720 0.435172 0.166044 0.162 Uiso 0.516(13) 1 calc R U P A 2
C34B C 0.5816(13) 0.3658(16) 0.1817(7) 0.154(11) Uani 0.516(13) 1 d D U P A 2
H34B H 0.623667 0.369785 0.190546 0.185 Uiso 0.516(13) 1 calc R U P A 2
C35B C 0.5490(16) 0.3202(14) 0.1829(8) 0.164(11) Uani 0.516(13) 1 d D U P A 2
H35B H 0.570046 0.292006 0.191016 0.197 Uiso 0.516(13) 1 calc R U P A 2
C36B C 0.4847(16) 0.3166(13) 0.1717(8) 0.154(10) Uani 0.516(13) 1 d D U P A 2
H36B H 0.459259 0.288131 0.174682 0.185 Uiso 0.516(13) 1 calc R U P A 2
C41 C 0.2679(7) 0.6364(5) 0.0706(3) 0.064(3) Uani 1 1 d . U . . .
C42 C 0.2105(7) 0.6496(6) 0.0564(3) 0.075(4) Uani 1 1 d . U . . .
H42 H 0.171154 0.650504 0.063161 0.090 Uiso 1 1 calc R U . . .
C43 C 0.2106(8) 0.6620(6) 0.0312(3) 0.085(4) Uani 1 1 d . U . . .
H43 H 0.171239 0.671211 0.021528 0.102 Uiso 1 1 calc R U . . .
C44 C 0.2690(9) 0.6605(6) 0.0208(3) 0.098(5) Uani 1 1 d . U . . .
H44 H 0.268576 0.669253 0.004320 0.118 Uiso 1 1 calc R U . . .
C45 C 0.3288(9) 0.6459(7) 0.0351(3) 0.103(5) Uani 1 1 d . U . . .
H45 H 0.367752 0.643808 0.028155 0.123 Uiso 1 1 calc R U . . .
C46 C 0.3282(8) 0.6345(6) 0.0605(3) 0.092(5) Uani 1 1 d . U . . .
H46 H 0.367341 0.625699 0.070400 0.111 Uiso 1 1 calc R U . . .
C51 C 0.1494(6) 0.4935(5) 0.0489(2) 0.051(3) Uani 1 1 d . U . . .
C52 C 0.0963(7) 0.4757(5) 0.0328(3) 0.068(4) Uani 1 1 d . U . . .
H52 H 0.063118 0.456342 0.038354 0.081 Uiso 1 1 calc R U . . .
C53 C 0.0939(8) 0.4873(6) 0.0085(3) 0.086(4) Uani 1 1 d . U . . .
H53 H 0.057230 0.476992 -0.002423 0.104 Uiso 1 1 calc R U . . .
C54 C 0.1437(9) 0.5137(6) -0.0005(3) 0.088(5) Uani 1 1 d . U . . .
H54 H 0.142192 0.520474 -0.017266 0.106 Uiso 1 1 calc R U . . .
C55 C 0.1963(8) 0.5298(6) 0.0166(3) 0.087(5) Uani 1 1 d . U . . .
H55 H 0.230136 0.548535 0.010960 0.104 Uiso 1 1 calc R U . . .
C56 C 0.2008(7) 0.5197(5) 0.0410(3) 0.069(4) Uani 1 1 d . U . . .
H56 H 0.237326 0.530005 0.051932 0.083 Uiso 1 1 calc R U . . .
C61 C 0.3445(7) 0.5245(6) 0.1720(3) 0.074(4) Uani 1 1 d . U . . .
C62A C 0.369(2) 0.5068(16) 0.1928(7) 0.110(10) Uani 0.39(2) 1 d . U P B 1
H62A H 0.351479 0.475815 0.197310 0.131 Uiso 0.39(2) 1 calc DR U P B 1
C63A C 0.424(2) 0.5289(18) 0.2114(7) 0.115(11) Uani 0.39(2) 1 d . U P B 1
H63A H 0.432763 0.513686 0.226887 0.138 Uiso 0.39(2) 1 calc DR U P B 1
C64A C 0.456(4) 0.565(3) 0.2067(11) 0.110(10) Uani 0.39(2) 1 d . U P B 1
H64A H 0.499098 0.574325 0.213085 0.132 Uiso 0.39(2) 1 calc R U P B 1
C65A C 0.399(3) 0.598(3) 0.1842(18) 0.101(10) Uani 0.39(2) 1 d . U P B 1
H65A H 0.388558 0.633276 0.184439 0.121 Uiso 0.39(2) 1 calc R U P B 1
C66A C 0.377(3) 0.568(3) 0.1691(16) 0.099(10) Uani 0.39(2) 1 d . U P B 1
H66A H 0.383820 0.575929 0.153037 0.119 Uiso 0.39(2) 1 calc R U P B 1
C62B C 0.3999(12) 0.4870(12) 0.1802(6) 0.095(8) Uani 0.61(2) 1 d . U P B 2
H62B H 0.399120 0.452109 0.176209 0.114 Uiso 0.61(2) 1 calc R U P B 2
C63B C 0.4548(15) 0.5129(12) 0.1952(7) 0.117(9) Uani 0.61(2) 1 d . U P B 2
H63B H 0.490730 0.495437 0.203723 0.140 Uiso 0.61(2) 1 calc R U P B 2
C64B C 0.448(2) 0.5716(16) 0.1955(7) 0.106(8) Uani 0.61(2) 1 d . U P B 2
H64B H 0.470269 0.589063 0.208971 0.127 Uiso 0.61(2) 1 calc R U P B 2
C65B C 0.4213(17) 0.592(2) 0.1829(12) 0.102(9) Uani 0.61(2) 1 d . U P B 2
H65B H 0.438583 0.622675 0.177394 0.122 Uiso 0.61(2) 1 calc R U P B 2
C66B C 0.3516(15) 0.5747(15) 0.1721(8) 0.083(8) Uani 0.61(2) 1 d . U P B 2
H66B H 0.317687 0.597321 0.166206 0.100 Uiso 0.61(2) 1 calc R U P B 2
C71 C 0.0305(7) 0.3464(5) 0.0294(3) 0.069(3) Uani 1 1 d . U . . .
C72 C -0.0216(7) 0.3709(5) 0.0168(3) 0.072(4) Uani 1 1 d . U . . .
H72 H -0.054649 0.382761 0.025473 0.086 Uiso 1 1 calc R U . . .
C73 C -0.0287(9) 0.3794(6) -0.0085(3) 0.094(5) Uani 1 1 d . U . . .
H73 H -0.066235 0.394822 -0.017009 0.113 Uiso 1 1 calc R U . . .
C74 C 0.0263(10) 0.3626(7) -0.0206(3) 0.106(5) Uani 1 1 d . U . . .
H74 H 0.026785 0.369006 -0.037332 0.128 Uiso 1 1 calc R U . . .
C75 C 0.0775(10) 0.3372(8) -0.0070(4) 0.113(6) Uani 1 1 d . U . . .
H75 H 0.111476 0.324523 -0.015013 0.136 Uiso 1 1 calc R U . . .
C76 C 0.0808(7) 0.3295(6) 0.0177(3) 0.078(4) Uani 1 1 d . U . . .
H76 H 0.117084 0.312944 0.026407 0.093 Uiso 1 1 calc R U . . .
C81 C 0.1613(7) 0.2833(6) 0.1371(3) 0.072(3) Uani 1 1 d . U . . .
C82 C 0.1056(9) 0.2562(7) 0.1395(5) 0.152(7) Uani 1 1 d . U . . .
H82 H 0.065889 0.274129 0.138564 0.182 Uiso 1 1 calc R U . . .
C83 C 0.1047(11) 0.2075(8) 0.1428(5) 0.163(8) Uani 1 1 d . U . . .
H83 H 0.064994 0.191139 0.144419 0.196 Uiso 1 1 calc R U . . .
C84 C 0.1617(12) 0.1790(8) 0.1440(5) 0.144(8) Uani 1 1 d . U . . .
H84 H 0.163029 0.144228 0.148265 0.173 Uiso 1 1 calc R U . . .
C85 C 0.2105(10) 0.2018(7) 0.1393(5) 0.141(7) Uani 1 1 d . U . . .
H85 H 0.248228 0.182701 0.137744 0.169 Uiso 1 1 calc R U . . .
C86 C 0.2131(8) 0.2558(6) 0.1360(4) 0.118(6) Uani 1 1 d . U . . .
H86 H 0.252214 0.271348 0.132913 0.142 Uiso 1 1 calc R U . . .
C91 C 0.2395(10) 0.5268(9) 0.2420(4) 0.166(7) Uani 1 1 d D U . . .
C92 C 0.3069(12) 0.5253(9) 0.2396(4) 0.264(11) Uani 1 1 d D U . . .
H92 H 0.320113 0.513603 0.224991 0.317 Uiso 1 1 calc DR U . . .
C93 C 0.3524(9) 0.5406(11) 0.2582(5) 0.259(12) Uani 1 1 d D U . . .
H93 H 0.396132 0.544066 0.255459 0.311 Uiso 1 1 calc DR U . . .
C94 C 0.3359(12) 0.5514(12) 0.2815(5) 0.266(13) Uani 1 1 d D U . . .
H94 H 0.366532 0.549489 0.295752 0.320 Uiso 1 1 calc R U . . .
C95 C 0.2726(14) 0.5649(12) 0.2820(4) 0.253(12) Uani 1 1 d D U . . .
H95 H 0.261593 0.587755 0.293867 0.304 Uiso 1 1 calc R U . . .
C96 C 0.2249(10) 0.5451(12) 0.2650(5) 0.258(11) Uani 1 1 d D U . . .
H96 H 0.181597 0.543385 0.268484 0.309 Uiso 1 1 calc R U . . .
C101 C -0.0178(8) 0.6527(6) 0.1006(3) 0.082(4) Uani 1 1 d . U . . .
C102 C -0.0137(9) 0.6835(6) 0.1219(4) 0.099(5) Uani 1 1 d . U . . .
H102 H 0.027179 0.687503 0.131611 0.118 Uiso 1 1 calc R U . . .
C103 C -0.0661(11) 0.7071(7) 0.1286(5) 0.140(7) Uani 1 1 d . U . . .
H103 H -0.062491 0.727964 0.142572 0.168 Uiso 1 1 calc R U . . .
C104 C -0.1239(11) 0.6998(9) 0.1147(6) 0.155(8) Uani 1 1 d . U . . .
H104 H -0.161070 0.714824 0.119793 0.187 Uiso 1 1 calc R U . . .
C105 C -0.1336(10) 0.6702(9) 0.0921(5) 0.153(7) Uani 1 1 d . U . . .
H105 H -0.174297 0.667321 0.082167 0.184 Uiso 1 1 calc R U . . .
C106 C -0.0783(8) 0.6473(7) 0.0867(4) 0.115(5) Uani 1 1 d . U . . .
H106 H -0.081442 0.626575 0.072734 0.138 Uiso 1 1 calc R U . . .
C111 C 0.2168(9) 0.6690(8) 0.1808(4) 0.114(5) Uani 1 1 d . U . . .
C112 C 0.2251(13) 0.7230(9) 0.1791(4) 0.167(8) Uani 1 1 d . U . . .
H112 H 0.197132 0.740920 0.167178 0.201 Uiso 1 1 calc R U . . .
C113 C 0.2755(14) 0.7520(11) 0.1952(5) 0.182(9) Uani 1 1 d . U . . .
H113 H 0.277857 0.787332 0.192735 0.218 Uiso 1 1 calc R U . . .
C114 C 0.3210(12) 0.7297(11) 0.2143(5) 0.174(9) Uani 1 1 d . U . . .
H114 H 0.353262 0.748971 0.223908 0.209 Uiso 1 1 calc R U . . .
C115 C 0.3137(13) 0.6778(11) 0.2174(6) 0.207(10) Uani 1 1 d . U . . .
H115 H 0.341288 0.658861 0.229047 0.249 Uiso 1 1 calc R U . . .
C116 C 0.2588(10) 0.6547(8) 0.2010(5) 0.149(7) Uani 1 1 d . U . . .
H116 H 0.250594 0.621079 0.205644 0.179 Uiso 1 1 calc R U . . .
C121 C -0.1351(7) 0.5149(6) 0.0821(3) 0.073(4) Uani 1 1 d . U . . .
C122 C -0.1842(9) 0.5376(8) 0.0652(4) 0.135(6) Uani 1 1 d . U . . .
H122 H -0.180311 0.540262 0.048532 0.162 Uiso 1 1 calc R U . . .
C123 C -0.2400(11) 0.5561(10) 0.0749(5) 0.165(8) Uani 1 1 d . U . . .
H123 H -0.274797 0.571709 0.064839 0.197 Uiso 1 1 calc R U . . .
C124 C -0.2415(10) 0.5504(9) 0.1007(5) 0.146(7) Uani 1 1 d . U . . .
H124 H -0.279279 0.561835 0.106831 0.175 Uiso 1 1 calc R U . . .
C125 C -0.1913(9) 0.5290(7) 0.1178(4) 0.120(6) Uani 1 1 d . U . . .
H125 H -0.194188 0.526496 0.134528 0.144 Uiso 1 1 calc R U . . .
C126 C -0.1368(8) 0.5119(6) 0.1074(3) 0.092(5) Uani 1 1 d . U . . .
H126 H -0.100806 0.498119 0.117607 0.110 Uiso 1 1 calc R U . . .
C131 C -0.0076(6) 0.5256(4) 0.1617(2) 0.064(3) Uani 1 1 d D U . . .
C132 C -0.0140(18) 0.5783(7) 0.1605(7) 0.072(8) Uani 0.52(4) 1 d D U P C 1
H132 H 0.013737 0.597752 0.151925 0.086 Uiso 0.52(4) 1 calc R U P C 1
C133 C -0.0615(18) 0.6019(9) 0.1719(7) 0.079(8) Uani 0.52(4) 1 d D U P C 1
H133 H -0.070618 0.636664 0.169004 0.094 Uiso 0.52(4) 1 calc R U P C 1
C134 C -0.0953(17) 0.5754(14) 0.1872(7) 0.086(8) Uani 0.52(4) 1 d D U P C 1
H134 H -0.129644 0.591067 0.194035 0.104 Uiso 0.52(4) 1 calc R U P C 1
C135 C -0.078(2) 0.5249(13) 0.1928(7) 0.095(9) Uani 0.52(4) 1 d D U P C 1
H135 H -0.098982 0.506876 0.204310 0.114 Uiso 0.52(4) 1 calc R U P C 1
C136 C -0.031(2) 0.5014(10) 0.1811(6) 0.083(9) Uani 0.52(4) 1 d D U P C 1
H136 H -0.014925 0.469161 0.186343 0.100 Uiso 0.52(4) 1 calc R U P C 1
C232 C -0.0343(15) 0.5711(9) 0.1522(7) 0.064(8) Uani 0.48(4) 1 d D U P C 2
H232 H -0.015654 0.587846 0.139832 0.076 Uiso 0.48(4) 1 calc R U P C 2
C233 C -0.0884(17) 0.5920(12) 0.1609(9) 0.087(8) Uani 0.48(4) 1 d D U P C 2
H233 H -0.105161 0.623621 0.155063 0.105 Uiso 0.48(4) 1 calc R U P C 2
C234 C -0.1172(17) 0.5660(15) 0.1782(8) 0.090(9) Uani 0.48(4) 1 d D U P C 2
H234 H -0.146318 0.582744 0.187164 0.108 Uiso 0.48(4) 1 calc R U P C 2
C235 C -0.1028(16) 0.5148(15) 0.1821(8) 0.089(9) Uani 0.48(4) 1 d D U P C 2
H235 H -0.129274 0.494410 0.190694 0.107 Uiso 0.48(4) 1 calc R U P C 2
C236 C -0.0491(15) 0.4938(10) 0.1732(8) 0.073(8) Uani 0.48(4) 1 d D U P C 2
H236 H -0.040460 0.458721 0.174763 0.088 Uiso 0.48(4) 1 calc R U P C 2
C141 C 0.2999(10) 0.3090(8) 0.2136(4) 0.124(6) Uani 1 1 d . U . . .
C142 C 0.2929(13) 0.2922(10) 0.2376(5) 0.196(9) Uani 1 1 d . U . . .
H142 H 0.277389 0.314572 0.248739 0.235 Uiso 1 1 calc DR U . . .
C143 C 0.3096(16) 0.2406(11) 0.2445(6) 0.218(10) Uani 1 1 d . U . . .
H143 H 0.310653 0.229479 0.260665 0.262 Uiso 1 1 calc R U . . .
C144 C 0.3248(19) 0.2066(12) 0.2255(7) 0.235(11) Uani 1 1 d . U . . .
H144 H 0.332470 0.171957 0.229323 0.282 Uiso 1 1 calc R U . . .
C145 C 0.3283(17) 0.2220(11) 0.2033(6) 0.213(10) Uani 1 1 d . U . . .
H145 H 0.337731 0.199761 0.190982 0.256 Uiso 1 1 calc R U . . .
C146 C 0.3167(14) 0.2756(9) 0.1991(5) 0.178(8) Uani 1 1 d . U . . .
H146 H 0.322419 0.287485 0.183483 0.214 Uiso 1 1 calc R U . . .
C151 C -0.0682(6) 0.3023(6) 0.1287(3) 0.065(3) Uani 1 1 d . U . . .
C152 C -0.0804(9) 0.2829(7) 0.1495(4) 0.119(6) Uani 1 1 d . U . . .
H152 H -0.083202 0.305320 0.162584 0.143 Uiso 1 1 calc R U . . .
C153 C -0.0900(10) 0.2282(8) 0.1534(5) 0.134(7) Uani 1 1 d . U . . .
H153 H -0.099028 0.215804 0.168527 0.161 Uiso 1 1 calc R U . . .
C154 C -0.0855(10) 0.1962(8) 0.1345(5) 0.117(7) Uani 1 1 d . U . . .
H154 H -0.088225 0.160629 0.136096 0.140 Uiso 1 1 calc R U . . .
C155 C -0.0772(11) 0.2171(8) 0.1144(4) 0.128(7) Uani 1 1 d . U . . .
H155 H -0.077403 0.195155 0.100952 0.153 Uiso 1 1 calc R U . . .
C156 C -0.0680(9) 0.2690(7) 0.1100(4) 0.105(5) Uani 1 1 d . U . . .
H156 H -0.061752 0.280449 0.094434 0.126 Uiso 1 1 calc R U . . .
C161 C 0.0626(8) 0.2999(7) 0.2072(4) 0.098(5) Uani 1 1 d . U . . .
C162 C 0.0157(11) 0.2701(8) 0.2138(5) 0.164(8) Uani 1 1 d . U . . .
H162 H -0.025508 0.284668 0.214883 0.196 Uiso 1 1 calc R U . . .
C163 C 0.0246(14) 0.2191(10) 0.2192(6) 0.182(9) Uani 1 1 d . U . . .
H163 H -0.008962 0.201515 0.225537 0.219 Uiso 1 1 calc R U . . .
C164 C 0.0748(13) 0.1952(10) 0.2161(6) 0.179(9) Uani 1 1 d . U . . .
H164 H 0.076484 0.159908 0.219085 0.215 Uiso 1 1 calc R U . . .
C165 C 0.1257(13) 0.2179(9) 0.2089(6) 0.193(9) Uani 1 1 d . U . . .
H165 H 0.163866 0.199747 0.206825 0.231 Uiso 1 1 calc R U . . .
C166 C 0.1201(11) 0.2715(8) 0.2042(5) 0.163(8) Uani 1 1 d . U . . .
H166 H 0.155714 0.288753 0.199071 0.195 Uiso 1 1 calc R U . . .
C201 C 0.1352(8) 0.3895(7) 0.2712(3) 0.090(5) Uani 1 1 d . U . . .
H201 H 0.092703 0.384068 0.263011 0.108 Uiso 1 1 calc R U . . .
C202 C 0.1444(7) 0.3879(6) 0.2967(3) 0.077(4) Uani 1 1 d . U . . .
H202 H 0.108850 0.379415 0.304868 0.092 Uiso 1 1 calc R U . . .
C203 C 0.2021(7) 0.3982(6) 0.3098(3) 0.079(4) Uani 1 1 d D U . . .
C204 C 0.2466(15) 0.4216(16) 0.2962(5) 0.089(8) Uani 0.61(4) 1 d D U P D 1
H204 H 0.283657 0.438119 0.304472 0.106 Uiso 0.61(4) 1 calc R U P D 1
C205 C 0.2370(17) 0.4207(15) 0.2710(5) 0.082(8) Uani 0.61(4) 1 d D U P D 1
H205 H 0.268324 0.435839 0.262401 0.098 Uiso 0.61(4) 1 calc R U P D 1
C304 C 0.2572(19) 0.396(2) 0.2970(9) 0.089(9) Uani 0.39(4) 1 d D U P D 2
H304 H 0.300448 0.398004 0.305044 0.106 Uiso 0.39(4) 1 calc R U P D 2
C305 C 0.243(3) 0.3924(15) 0.2718(9) 0.095(9) Uani 0.39(4) 1 d D U P D 2
H305 H 0.277888 0.385046 0.263217 0.114 Uiso 0.39(4) 1 calc DR U P D 2
C206 C 0.4402(7) 0.3644(6) 0.0498(3) 0.074(4) Uani 1 1 d . U . . .
H206 H 0.421742 0.396170 0.044948 0.089 Uiso 1 1 calc R U . . .
C207 C 0.4780(7) 0.3377(6) 0.0343(3) 0.077(4) Uani 1 1 d . U . . .
H207 H 0.482804 0.351883 0.019064 0.093 Uiso 1 1 calc R U . . .
C208 C 0.5083(6) 0.2909(6) 0.0410(3) 0.061(3) Uani 1 1 d . U . . .
C209 C 0.4959(6) 0.2713(6) 0.0627(3) 0.072(4) Uani 1 1 d . U . . .
H209 H 0.512757 0.239200 0.067873 0.087 Uiso 1 1 calc R U . . .
C210 C 0.4575(7) 0.2992(6) 0.0774(3) 0.076(4) Uani 1 1 d . U . . .
H210 H 0.450732 0.284679 0.092378 0.091 Uiso 1 1 calc R U . . .
C211 C 0.5517(5) 0.2654(5) 0.0254(3) 0.064(4) Uani 1 1 d . U . . .
H21A H 0.529279 0.264153 0.008574 0.077 Uiso 1 1 calc R U . . .
H21B H 0.559248 0.230181 0.031023 0.077 Uiso 1 1 calc R U . . .
C212 C 0.6179(6) 0.2918(5) 0.0255(3) 0.066(4) Uani 1 1 d . U . . .
H21C H 0.643347 0.273717 0.014537 0.080 Uiso 1 1 calc R U . . .
H21D H 0.610757 0.326800 0.019465 0.080 Uiso 1 1 calc R U . . .
C213 C 0.2357(6) 0.7565(5) 0.1139(3) 0.059(4) Uani 1 1 d . U . . .
H213 H 0.269622 0.733098 0.112616 0.070 Uiso 1 1 calc R U . . .
C214 C 0.2511(7) 0.8088(5) 0.1145(2) 0.062(3) Uani 1 1 d . U . . .
H214 H 0.293860 0.819179 0.112794 0.074 Uiso 1 1 calc R U . . .
C215 C 0.2044(7) 0.8454(5) 0.1176(2) 0.052(3) Uani 1 1 d . U . . .
C216 C 0.1417(7) 0.8263(6) 0.1199(3) 0.074(4) Uani 1 1 d . U . . .
H216 H 0.107787 0.848271 0.123070 0.089 Uiso 1 1 calc R U . . .
C217 C 0.1310(7) 0.7718(6) 0.1173(3) 0.075(4) Uani 1 1 d . U . . .
H217 H 0.088149 0.759498 0.117286 0.091 Uiso 1 1 calc R U . . .
C218 C 0.2174(8) 0.9012(5) 0.1211(3) 0.075(4) Uani 1 1 d . U . . .
H21E H 0.180079 0.920697 0.113015 0.090 Uiso 1 1 calc R U . . .
H21F H 0.256239 0.910632 0.113757 0.090 Uiso 1 1 calc R U . . .
C219 C 0.2289(8) 0.9147(6) 0.1496(3) 0.087(5) Uani 1 1 d . U . . .
H21G H 0.229121 0.951821 0.151540 0.104 Uiso 1 1 calc R U . . .
H21H H 0.192167 0.901230 0.157208 0.104 Uiso 1 1 calc R U . . .
C220 C 0.2889(8) 0.8945(7) 0.1624(3) 0.100(5) Uani 1 1 d . U . . .
H22A H 0.325474 0.912344 0.156500 0.120 Uiso 1 1 calc R U . . .
H22B H 0.291940 0.858484 0.157896 0.120 Uiso 1 1 calc R U . . .
C221 C -0.1598(7) 0.3118(6) 0.0543(3) 0.075(4) Uani 1 1 d . U . . .
H221 H -0.122858 0.291668 0.052835 0.090 Uiso 1 1 calc R U . . .
C222 C -0.2218(6) 0.2888(6) 0.0508(3) 0.076(4) Uani 1 1 d . U . . .
H222 H -0.225935 0.253579 0.047873 0.092 Uiso 1 1 calc R U . . .
C223 C -0.2772(7) 0.3187(6) 0.0517(3) 0.068(4) Uani 1 1 d . U . . .
C224 C -0.2660(6) 0.3705(6) 0.0563(3) 0.071(4) Uani 1 1 d . U . . .
H224 H -0.302478 0.392002 0.056371 0.086 Uiso 1 1 calc R U . . .
C225 C -0.2051(6) 0.3918(6) 0.0608(3) 0.070(4) Uani 1 1 d . U . . .
H225 H -0.200530 0.426674 0.064462 0.084 Uiso 1 1 calc R U . . .
C226 C -0.3451(6) 0.2931(5) 0.0501(3) 0.068(4) Uani 1 1 d . U . . .
H22C H -0.339112 0.258017 0.056158 0.081 Uiso 1 1 calc R U . . .
H22D H -0.370975 0.311281 0.060959 0.081 Uiso 1 1 calc R U . . .

loop_
_atom_site_aniso_label
_atom_site_aniso_U_11
_atom_site_aniso_U_22
_atom_site_aniso_U_33
_atom_site_aniso_U_23
_atom_site_aniso_U_13
_atom_site_aniso_U_12
Cd1 0.0621(7) 0.0774(9) 0.0834(9) -0.0031(7) 0.0241(6) 0.0065(6)
Cd2 0.0753(8) 0.0847(9) 0.0637(8) 0.0081(7) 0.0082(6) -0.0119(6)
Cd3 0.0722(7) 0.0507(7) 0.0671(8) -0.0003(6) 0.0158(6) -0.0020(5)
Cd4 0.0482(6) 0.0681(8) 0.0733(8) -0.0074(6) 0.0060(6) -0.0051(5)
Cd5 0.0694(7) 0.0718(9) 0.0699(8) 0.0014(6) 0.0155(6) -0.0102(6)
Cd6 0.0571(6) 0.0731(8) 0.0732(8) 0.0051(6) 0.0135(6) 0.0049(6)
Ag1 0.0568(6) 0.0668(8) 0.0678(8) -0.0057(6) 0.0140(6) 0.0032(5)
Ag2 0.0594(7) 0.0649(8) 0.0681(8) -0.0004(6) 0.0090(6) 0.0005(6)
Ag3 0.0670(7) 0.0557(8) 0.0838(9) -0.0038(6) 0.0126(6) -0.0028(6)
Ag4 0.0698(7) 0.0624(8) 0.0820(9) -0.0003(7) 0.0116(7) -0.0072(6)
Se1 0.0632(9) 0.0688(11) 0.0894(13) -0.0044(9) 0.0235(9) 0.0091(8)
Se2 0.0537(9) 0.0685(11) 0.1038(14) -0.0034(10) 0.0222(9) 0.0046(8)
Se3 0.0776(11) 0.0847(13) 0.0867(13) 0.0077(10) 0.0252(10) 0.0121(9)
Se4 0.0652(9) 0.0510(10) 0.0751(11) -0.0015(8) 0.0131(8) -0.0008(7)
Se5 0.0454(7) 0.0539(9) 0.0599(10) -0.0024(7) 0.0106(7) 0.0031(6)
Se6 0.0579(8) 0.0516(10) 0.0596(10) -0.0001(7) 0.0082(7) -0.0052(7)
Se7 0.0512(8) 0.0700(11) 0.0798(12) -0.0032(9) 0.0127(8) 0.0024(7)
Se8 0.0530(8) 0.0545(10) 0.0626(10) 0.0020(8) 0.0096(7) -0.0010(7)
Se9 0.1263(15) 0.0769(13) 0.0569(11) 0.0062(9) 0.0097(10) 0.0080(10)
Se10 0.0566(8) 0.0588(10) 0.0711(11) 0.0014(8) 0.0146(8) -0.0015(7)
Se11 0.1343(16) 0.0726(13) 0.0697(12) 0.0003(10) 0.0209(11) -0.0185(11)
Se12 0.0652(9) 0.0653(11) 0.0657(11) -0.0017(8) -0.0010(8) -0.0034(8)
Se13 0.0560(8) 0.0470(9) 0.0569(10) -0.0003(7) 0.0110(7) -0.0079(6)
Se14 0.0803(11) 0.0844(13) 0.0734(12) 0.0118(9) 0.0163(9) 0.0018(9)
Se15 0.0586(9) 0.0653(11) 0.0695(11) -0.0041(8) 0.0108(8) -0.0063(7)
Se16 0.0674(10) 0.0777(12) 0.0702(11) 0.0040(9) 0.0057(8) -0.0067(8)
N1 0.056(6) 0.061(7) 0.077(7) 0.008(6) 0.022(6) 0.013(5)
N2 0.090(8) 0.111(9) 0.052(6) 0.019(6) 0.006(4) -0.022(7)
N3 0.060(6) 0.054(5) 0.064(7) 0.004(5) 0.010(6) 0.005(4)
N4 0.044(5) 0.070(7) 0.079(7) -0.007(7) 0.013(5) -0.012(5)
C11 0.057(6) 0.061(9) 0.132(13) -0.007(8) 0.028(7) 0.005(6)
C12 0.078(8) 0.138(16) 0.196(18) -0.085(12) 0.035(10) -0.020(10)
C13 0.113(11) 0.195(19) 0.24(2) -0.119(15) 0.021(13) -0.037(14)
C14 0.069(9) 0.19(2) 0.21(2) -0.033(14) 0.036(12) -0.053(12)
C15 0.066(7) 0.143(18) 0.22(2) -0.030(13) 0.035(12) -0.015(11)
C16 0.069(7) 0.114(13) 0.174(17) -0.026(11) 0.051(10) -0.002(9)
C21 0.065(8) 0.062(9) 0.102(7) -0.024(6) 0.025(6) -0.007(7)
C22 0.100(12) 0.087(11) 0.127(11) 0.014(9) 0.054(11) 0.004(9)
C23 0.151(16) 0.120(15) 0.126(12) 0.013(11) 0.061(13) 0.009(12)
C24 0.179(18) 0.125(17) 0.109(13) -0.043(10) 0.035(13) -0.022(13)
C25 0.139(15) 0.108(14) 0.119(13) -0.063(11) 0.040(13) -0.010(12)
C26 0.110(12) 0.077(11) 0.129(11) -0.041(10) 0.033(11) -0.001(9)
C31A 0.069(8) 0.18(2) 0.103(11) -0.011(15) 0.008(11) 0.002(11)
C32A 0.068(13) 0.20(2) 0.109(16) -0.015(16) 0.010(13) -0.007(11)
C33A 0.108(18) 0.23(2) 0.154(19) -0.011(18) -0.005(18) -0.039(15)
C34A 0.110(19) 0.23(3) 0.137(17) -0.04(2) -0.018(18) -0.019(16)
C35A 0.102(16) 0.24(2) 0.105(16) -0.029(17) 0.001(12) 0.002(16)
C36A 0.103(15) 0.22(2) 0.101(12) -0.019(16) 0.013(12) -0.015(15)
C31B 0.078(8) 0.191(19) 0.085(12) -0.001(14) 0.026(9) -0.003(10)
C32B 0.087(13) 0.210(18) 0.127(17) -0.007(16) 0.008(14) -0.026(11)
C33B 0.064(12) 0.22(2) 0.125(19) -0.022(17) 0.026(13) 0.004(13)
C34B 0.116(17) 0.23(2) 0.11(2) -0.01(2) -0.005(16) -0.020(15)
C35B 0.104(17) 0.22(2) 0.15(2) -0.01(2) -0.032(17) -0.018(17)
C36B 0.105(16) 0.20(2) 0.14(2) -0.003(18) -0.037(15) 0.005(16)
C41 0.060(7) 0.055(8) 0.079(7) -0.006(6) 0.018(5) -0.007(7)
C42 0.067(7) 0.093(11) 0.065(7) -0.007(8) 0.014(6) -0.015(8)
C43 0.095(9) 0.091(12) 0.070(8) -0.002(9) 0.016(8) -0.002(9)
C44 0.106(10) 0.108(13) 0.086(11) -0.007(10) 0.036(8) -0.018(11)
C45 0.088(9) 0.129(14) 0.098(11) -0.013(11) 0.036(9) -0.016(10)
C46 0.071(8) 0.106(12) 0.106(10) -0.012(10) 0.035(8) 0.005(9)
C51 0.055(7) 0.034(7) 0.065(6) -0.004(5) 0.011(5) 0.003(6)
C52 0.059(8) 0.069(10) 0.072(7) -0.007(8) -0.003(7) -0.014(7)
C53 0.081(10) 0.098(13) 0.076(8) -0.017(10) -0.003(8) -0.001(8)
C54 0.120(12) 0.082(12) 0.060(9) -0.003(9) -0.001(7) -0.010(9)
C55 0.123(11) 0.065(10) 0.072(9) 0.008(9) 0.015(8) -0.043(9)
C56 0.080(9) 0.071(10) 0.056(7) -0.007(8) 0.006(7) -0.026(7)
C61 0.079(6) 0.070(8) 0.069(7) 0.010(8) -0.001(6) -0.021(6)
C62A 0.11(2) 0.081(19) 0.119(18) 0.037(14) -0.046(14) -0.046(15)
C63A 0.11(2) 0.10(2) 0.12(2) 0.036(16) -0.047(15) -0.039(16)
C64A 0.098(18) 0.085(18) 0.13(2) 0.022(17) -0.047(16) -0.036(14)
C65A 0.09(2) 0.084(15) 0.110(19) 0.024(13) -0.035(19) -0.042(16)
C66A 0.10(2) 0.084(16) 0.101(17) 0.028(12) -0.029(17) -0.043(14)
C62B 0.063(12) 0.094(13) 0.12(2) 0.008(14) -0.003(12) -0.015(9)
C63B 0.092(14) 0.099(13) 0.14(2) 0.028(15) -0.036(13) -0.019(13)
C64B 0.090(15) 0.095(13) 0.117(19) 0.037(14) -0.036(14) -0.049(13)
C65B 0.084(18) 0.089(13) 0.117(18) 0.032(13) -0.038(17) -0.037(13)
C66B 0.083(16) 0.074(10) 0.084(16) 0.029(13) -0.021(16) -0.038(11)
C71 0.063(8) 0.064(10) 0.081(6) -0.014(7) 0.010(5) 0.002(7)
C72 0.077(9) 0.052(10) 0.086(8) -0.013(8) 0.005(7) 0.004(7)
C73 0.124(12) 0.067(11) 0.085(9) -0.005(10) -0.007(9) 0.000(9)
C74 0.151(15) 0.098(14) 0.068(11) -0.015(9) 0.010(9) -0.024(11)
C75 0.123(13) 0.139(16) 0.080(10) -0.016(12) 0.025(10) -0.002(11)
C76 0.063(8) 0.095(12) 0.074(8) -0.027(9) 0.009(7) -0.009(7)
C81 0.063(8) 0.055(6) 0.098(10) 0.005(6) 0.014(8) 0.004(5)
C82 0.094(10) 0.068(9) 0.30(2) -0.006(15) 0.059(14) -0.013(8)
C83 0.115(12) 0.085(12) 0.29(2) 0.031(17) 0.037(16) -0.032(10)
C84 0.149(16) 0.066(12) 0.22(2) 0.061(14) 0.019(17) -0.005(9)
C85 0.132(13) 0.059(9) 0.24(2) 0.017(14) 0.055(15) 0.016(10)
C86 0.077(9) 0.060(8) 0.221(18) 0.025(12) 0.035(12) 0.010(7)
C91 0.160(11) 0.198(14) 0.127(9) -0.013(12) -0.028(11) -0.079(15)
C92 0.147(11) 0.35(3) 0.28(2) 0.02(2) -0.018(14) -0.06(2)
C93 0.137(15) 0.32(3) 0.30(3) 0.02(3) -0.037(15) -0.07(2)
C94 0.23(2) 0.26(3) 0.30(2) 0.00(2) -0.02(2) -0.10(2)
C95 0.24(2) 0.33(3) 0.171(18) -0.062(18) -0.046(18) -0.08(2)
C96 0.260(19) 0.37(3) 0.120(15) -0.065(19) -0.042(14) -0.06(2)
C101 0.073(6) 0.062(8) 0.119(12) 0.031(8) 0.039(8) 0.010(7)
C102 0.111(10) 0.049(11) 0.149(14) 0.015(8) 0.065(9) 0.030(8)
C103 0.141(13) 0.071(13) 0.230(19) 0.009(12) 0.100(13) 0.038(12)
C104 0.107(10) 0.104(16) 0.28(2) 0.029(14) 0.115(14) 0.031(14)
C105 0.082(9) 0.138(19) 0.25(2) 0.045(14) 0.060(13) 0.025(11)
C106 0.067(7) 0.104(13) 0.182(15) 0.024(11) 0.041(9) 0.002(9)
C111 0.127(12) 0.119(9) 0.098(8) 0.061(9) 0.019(8) -0.049(10)
C112 0.24(2) 0.136(12) 0.116(16) 0.024(12) -0.001(13) -0.088(13)
C113 0.21(2) 0.175(16) 0.16(2) 0.014(14) 0.025(14) -0.109(15)
C114 0.144(18) 0.177(18) 0.20(2) -0.039(18) 0.016(13) -0.064(16)
C115 0.177(19) 0.172(18) 0.25(2) -0.036(18) -0.068(14) -0.041(17)
C116 0.127(15) 0.125(13) 0.180(18) 0.003(12) -0.034(10) -0.037(12)
C121 0.054(6) 0.056(8) 0.108(10) -0.012(9) 0.005(7) -0.012(6)
C122 0.096(11) 0.146(16) 0.152(13) -0.011(13) -0.028(10) 0.039(11)
C123 0.070(11) 0.185(19) 0.228(18) -0.009(19) -0.017(14) 0.027(11)
C124 0.056(10) 0.133(16) 0.26(2) 0.003(18) 0.051(13) -0.002(9)
C125 0.095(12) 0.096(14) 0.182(15) -0.004(12) 0.070(11) 0.009(10)
C126 0.069(9) 0.089(12) 0.120(10) -0.008(11) 0.025(8) 0.000(8)
C131 0.072(6) 0.048(6) 0.076(8) 0.003(7) 0.025(6) -0.007(6)
C132 0.081(17) 0.047(9) 0.093(19) -0.002(12) 0.034(14) -0.005(11)
C133 0.086(18) 0.071(12) 0.08(2) -0.027(12) 0.020(13) -0.001(12)
C134 0.073(17) 0.102(15) 0.090(19) -0.024(15) 0.031(14) 0.002(14)
C135 0.100(18) 0.099(15) 0.097(19) -0.010(15) 0.050(14) -0.014(14)
C136 0.106(18) 0.079(14) 0.071(18) 0.015(13) 0.039(14) 0.006(13)
C232 0.064(16) 0.053(13) 0.076(19) 0.000(12) 0.013(13) 0.001(10)
C233 0.085(17) 0.079(15) 0.10(2) -0.010(14) 0.025(15) 0.016(12)
C234 0.074(17) 0.102(15) 0.10(2) -0.016(16) 0.035(15) 0.018(14)
C235 0.092(16) 0.100(15) 0.085(19) -0.008(15) 0.048(15) 0.001(14)
C236 0.084(16) 0.064(13) 0.079(19) 0.003(14) 0.041(14) -0.005(11)
C141 0.128(12) 0.115(9) 0.133(13) 0.054(9) 0.034(12) 0.053(10)
C142 0.27(2) 0.162(16) 0.171(16) 0.095(12) 0.069(18) 0.078(17)
C143 0.32(2) 0.152(19) 0.21(2) 0.099(14) 0.11(2) 0.07(2)
C144 0.35(3) 0.144(18) 0.23(2) 0.065(15) 0.09(3) 0.05(2)
C145 0.33(2) 0.115(12) 0.21(2) 0.032(16) 0.08(2) 0.052(19)
C146 0.27(2) 0.100(11) 0.173(17) 0.019(13) 0.050(18) 0.032(17)
C151 0.045(7) 0.073(7) 0.082(10) -0.004(6) 0.022(8) -0.015(6)
C152 0.156(15) 0.092(10) 0.124(12) 0.019(9) 0.070(13) 0.001(12)
C153 0.144(15) 0.105(12) 0.165(16) 0.037(11) 0.064(15) -0.014(14)
C154 0.099(12) 0.087(13) 0.157(19) 0.019(10) -0.007(14) -0.036(11)
C155 0.165(16) 0.075(9) 0.140(15) -0.018(11) 0.010(15) -0.044(13)
C156 0.144(14) 0.069(8) 0.098(11) -0.007(8) 0.002(11) -0.006(11)
C161 0.088(10) 0.079(7) 0.126(12) 0.026(8) 0.006(10) -0.014(6)
C162 0.141(13) 0.092(11) 0.27(2) 0.025(16) 0.054(15) -0.031(11)
C163 0.172(19) 0.090(13) 0.29(2) 0.042(18) 0.032(19) -0.042(13)
C164 0.149(19) 0.084(15) 0.29(2) 0.041(16) -0.025(19) -0.030(11)
C165 0.170(18) 0.075(12) 0.33(3) 0.040(17) 0.035(18) 0.006(11)
C166 0.148(14) 0.078(10) 0.27(2) 0.036(15) 0.057(16) 0.014(9)
C201 0.071(8) 0.136(14) 0.060(7) 0.006(10) 0.001(7) 0.002(9)
C202 0.064(7) 0.111(12) 0.058(7) 0.030(9) 0.017(7) 0.029(8)
C203 0.076(9) 0.100(12) 0.058(8) 0.038(9) 0.004(6) 0.003(9)
C204 0.112(13) 0.08(2) 0.064(9) 0.033(14) -0.009(11) -0.044(14)
C205 0.092(13) 0.09(2) 0.061(7) 0.042(15) 0.005(9) -0.030(14)
C304 0.080(10) 0.12(2) 0.061(10) 0.05(2) 0.006(9) -0.037(18)
C305 0.083(9) 0.14(2) 0.063(8) 0.04(2) 0.014(9) -0.01(2)
C206 0.084(10) 0.067(10) 0.074(10) 0.012(7) 0.018(8) 0.021(7)
C207 0.090(10) 0.074(10) 0.074(10) 0.011(8) 0.033(8) 0.011(7)
C208 0.051(7) 0.062(9) 0.072(9) -0.012(7) 0.016(7) 0.000(6)
C209 0.056(8) 0.074(10) 0.090(10) 0.015(7) 0.022(8) 0.028(7)
C210 0.087(10) 0.079(10) 0.067(10) 0.019(8) 0.029(8) 0.017(7)
C211 0.037(7) 0.072(9) 0.086(10) -0.026(8) 0.011(7) -0.014(6)
C212 0.040(7) 0.076(11) 0.086(12) -0.026(9) 0.019(7) -0.011(7)
C213 0.055(6) 0.044(6) 0.077(10) 0.018(8) 0.005(7) 0.008(5)
C214 0.082(8) 0.053(7) 0.050(9) 0.001(7) 0.005(7) 0.003(6)
C215 0.081(8) 0.031(6) 0.039(7) 0.026(6) -0.005(7) 0.000(5)
C216 0.088(8) 0.058(7) 0.078(10) -0.004(8) 0.022(9) 0.001(6)
C217 0.056(7) 0.057(6) 0.113(12) 0.013(9) 0.008(8) -0.009(6)
C218 0.118(11) 0.044(7) 0.065(8) 0.001(7) 0.017(8) -0.002(7)
C219 0.122(11) 0.081(11) 0.059(9) -0.005(8) 0.014(9) -0.018(10)
C220 0.093(11) 0.141(16) 0.067(11) -0.014(11) 0.016(8) -0.022(10)
C221 0.054(6) 0.070(8) 0.101(12) -0.006(9) 0.009(8) 0.003(6)
C222 0.054(6) 0.084(9) 0.088(11) -0.003(9) -0.003(8) -0.012(6)
C223 0.057(6) 0.089(9) 0.062(9) -0.013(9) 0.018(8) -0.020(6)
C224 0.043(6) 0.086(9) 0.083(11) -0.001(9) 0.002(8) 0.004(6)
C225 0.057(6) 0.062(9) 0.085(11) -0.009(8) -0.015(8) -0.004(6)
C226 0.043(6) 0.077(10) 0.082(11) 0.006(9) 0.003(8) -0.004(6)

loop_
_atom_type_symbol
_atom_type_description
_atom_type_scat_dispersion_real
_atom_type_scat_dispersion_imag
_atom_type_scat_source
C C 0.0033 0.0016 'International Tables Vol C Tables 4.2.6.8 and 6.1.1.4'
H H 0.0000 0.0000 'International Tables Vol C Tables 4.2.6.8 and 6.1.1.4'
N N 0.0061 0.0033 'International Tables Vol C Tables 4.2.6.8 and 6.1.1.4'
Se Se -0.0929 2.2259 'International Tables Vol C Tables 4.2.6.8 and 6.1.1.4'
Cd Cd -0.8075 1.2024 'International Tables Vol C Tables 4.2.6.8 and 6.1.1.4'
Ag Ag -0.8971 1.1015 'International Tables Vol C Tables 4.2.6.8 and 6.1.1.4'
O O 0.0106 0.0060 'International Tables Vol C Tables 4.2.6.8 and 6.1.1.4'

loop_
_geom_angle_atom_site_label_1
_geom_angle_atom_site_label_2
_geom_angle_atom_site_label_3
_geom_angle
_geom_angle_site_symmetry_1
_geom_angle_site_symmetry_3
N1 Cd1 Se3 108.9(3) . .
N1 Cd1 Se1 100.7(3) . .
Se3 Cd1 Se1 130.13(7) . .
N1 Cd1 Se2 94.3(3) . .
Se3 Cd1 Se2 99.14(7) . .
Se1 Cd1 Se2 117.92(7) . .
N2 Cd2 Se16 103.6(3) . .
N2 Cd2 Se14 99.6(3) . .
Se16 Cd2 Se14 131.74(7) . .
N2 Cd2 Se9 95.1(3) . .
Se16 Cd2 Se9 110.97(7) . .
Se14 Cd2 Se9 108.36(7) . .
N3 Cd3 Se10 108.6(3) . .
N3 Cd3 Se4 99.8(3) . .
Se10 Cd3 Se4 114.08(6) . .
N3 Cd3 Se11 102.8(3) . .
Se10 Cd3 Se11 112.35(6) . .
Se4 Cd3 Se11 117.31(7) . .
N4 Cd4 Se12 101.8(3) . .
N4 Cd4 Se15 101.5(3) . .
Se12 Cd4 Se15 115.97(6) . .
N4 Cd4 Se7 101.1(3) . .
Se12 Cd4 Se7 120.99(6) . .
Se15 Cd4 Se7 111.45(6) . .
Se9 Cd5 Se6 110.80(6) . .
Se9 Cd5 Se11 111.17(7) . .
Se6 Cd5 Se11 120.09(6) . .
Se9 Cd5 Se13 104.60(6) . .
Se6 Cd5 Se13 103.32(6) . .
Se11 Cd5 Se13 105.20(6) . .
Se2 Cd6 Se5 118.05(6) . .
Se2 Cd6 Se7 112.46(6) . .
Se5 Cd6 Se7 115.03(6) . .
Se2 Cd6 Se8 100.03(6) . .
Se5 Cd6 Se8 101.57(6) . .
Se7 Cd6 Se8 107.14(6) . .
Se12 Ag1 Se13 120.95(6) . .
Se12 Ag1 Se10 104.00(6) . .
Se13 Ag1 Se10 117.84(6) . .
Se12 Ag1 Se5 105.66(6) . .
Se13 Ag1 Se5 100.78(5) . .
Se10 Ag1 Se5 106.04(5) . .
Se1 Ag2 Se6 121.49(6) . .
Se1 Ag2 Se5 106.23(6) . .
Se6 Ag2 Se5 102.99(5) . .
Se1 Ag2 Se4 109.79(6) . .
Se6 Ag2 Se4 103.39(6) . .
Se5 Ag2 Se4 112.98(6) . .
Se8 Ag3 Se16 119.02(6) . .
Se8 Ag3 Se13 102.68(6) . .
Se16 Ag3 Se13 110.32(6) . .
Se8 Ag3 Se15 114.69(6) . .
Se16 Ag3 Se15 110.48(6) . .
Se13 Ag3 Se15 96.90(6) . .
Se3 Ag4 Se14 112.89(7) . .
Se3 Ag4 Se8 108.04(6) . .
Se14 Ag4 Se8 113.49(6) . .
Se3 Ag4 Se6 116.50(6) . .
Se14 Ag4 Se6 102.02(6) . .
Se8 Ag4 Se6 103.64(6) . .
C11 Se1 Cd1 102.3(5) . .
C11 Se1 Ag2 106.6(5) . .
Cd1 Se1 Ag2 98.07(6) . .
C21 Se2 Cd6 110.0(4) . .
C21 Se2 Cd1 96.7(4) . .
Cd6 Se2 Cd1 103.45(6) . .
C31B Se3 Cd1 113.4(11) . .
C31A Se3 Cd1 105.3(10) . .
C31B Se3 Ag4 114.2(12) . .
C31A Se3 Ag4 95.2(11) . .
Cd1 Se3 Ag4 100.51(6) . .
C41 Se4 Cd3 105.6(4) . .
C41 Se4 Ag2 105.3(4) . .
Cd3 Se4 Ag2 106.47(6) . .
C51 Se5 Cd6 104.1(4) . .
C51 Se5 Ag2 105.1(4) . .
Cd6 Se5 Ag2 112.40(6) . .
C51 Se5 Ag1 106.5(3) . .
Cd6 Se5 Ag1 113.93(6) . .
Ag2 Se5 Ag1 113.68(6) . .
C61 Se6 Cd5 101.7(5) . .
C61 Se6 Ag2 109.5(5) . .
Cd5 Se6 Ag2 112.47(6) . .
C61 Se6 Ag4 109.4(5) . .
Cd5 Se6 Ag4 115.50(6) . .
Ag2 Se6 Ag4 108.05(6) . .
C71 Se7 Cd4 106.4(4) . .
C71 Se7 Cd6 105.9(4) . .
Cd4 Se7 Cd6 100.48(6) . .
C81 Se8 Ag3 107.5(4) . .
C81 Se8 Ag4 105.6(4) . .
Ag3 Se8 Ag4 112.28(6) . .
C81 Se8 Cd6 105.6(5) . .
Ag3 Se8 Cd6 113.13(6) . .
Ag4 Se8 Cd6 112.06(6) . .
C91 Se9 Cd5 120.9(7) . .
C91 Se9 Cd2 103.6(7) . .
Cd5 Se9 Cd2 103.99(7) . .
C101 Se10 Cd3 109.0(6) . .
C101 Se10 Ag1 103.6(4) . .
Cd3 Se10 Ag1 102.75(6) . .
C111 Se11 Cd3 104.5(6) . .
C111 Se11 Cd5 107.1(7) . .
Cd3 Se11 Cd5 100.98(7) . .
C121 Se12 Cd4 101.6(4) . .
C121 Se12 Ag1 105.8(5) . .
Cd4 Se12 Ag1 96.20(6) . .
C131 Se13 Ag1 108.7(4) . .
C131 Se13 Cd5 101.2(4) . .
Ag1 Se13 Cd5 110.54(6) . .
C131 Se13 Ag3 107.2(3) . .
Ag1 Se13 Ag3 115.24(6) . .
Cd5 Se13 Ag3 112.97(6) . .
C141 Se14 Cd2 111.7(6) . .
C141 Se14 Ag4 107.8(7) . .
Cd2 Se14 Ag4 102.43(6) . .
C151 Se15 Cd4 105.6(5) . .
C151 Se15 Ag3 100.9(4) . .
Cd4 Se15 Ag3 107.81(6) . .
C161 Se16 Cd2 102.5(5) . .
C161 Se16 Ag3 109.1(6) . .
Cd2 Se16 Ag3 93.18(6) . .
C210 N1 C206 116.7(12) . .
C210 N1 Cd1 122.7(10) . .
C206 N1 Cd1 119.8(9) . .
C201 N2 C305 111(3) . .
C201 N2 C205 113.7(18) . .
C201 N2 Cd2 125.3(11) . .
C305 N2 Cd2 123(2) . .
C205 N2 Cd2 116.3(14) . .
C213 N3 C217 117.2(12) . .
C213 N3 Cd3 119.1(9) . .
C217 N3 Cd3 123.1(9) . .
C225 N4 C221 118.3(11) . .
C225 N4 Cd4 116.4(9) . .
C221 N4 Cd4 122.1(9) . .
C12 C11 C16 124.1(16) . .
C12 C11 Se1 117.7(12) . .
C16 C11 Se1 117.1(13) . .
C11 C12 C13 112.9(18) . .
C11 C12 H12 123.5 . .
C13 C12 H12 123.5 . .
C14 C13 C12 120(2) . .
C14 C13 H13 120.2 . .
C12 C13 H13 120.2 . .
C15 C14 C13 124(2) . .
C15 C14 H14 117.9 . .
C13 C14 H14 117.9 . .
C14 C15 C16 115(2) . .
C14 C15 H15 122.5 . .
C16 C15 H15 122.5 . .
C15 C16 C11 123(2) . .
C15 C16 H16 118.5 . .
C11 C16 H16 118.5 . .
C26 C21 C22 119.0(18) . .
C26 C21 Se2 117.9(14) . .
C22 C21 Se2 123.1(12) . .
C23 C22 C21 122.9(18) . .
C23 C22 H22 118.5 . .
C21 C22 H22 118.5 . .
C24 C23 C22 116(2) . .
C24 C23 H23 122.1 . .
C22 C23 H23 122.1 . .
C23 C24 C25 124(2) . .
C23 C24 H24 118.2 . .
C25 C24 H24 118.2 . .
C24 C25 C26 119(2) . .
C24 C25 H25 120.4 . .
C26 C25 H25 120.4 . .
C21 C26 C25 119.4(19) . .
C21 C26 H26 120.3 . .
C25 C26 H26 120.3 . .
C32A C31A C36A 118.5(16) . .
C32A C31A Se3 123(2) . .
C36A C31A Se3 112(2) . .
C31A C32A C33A 117.6(18) . .
C31A C32A H32A 121.2 . .
C33A C32A H32A 121.2 . .
C34A C33A C32A 116.6(15) . .
C34A C33A H33A 121.7 . .
C32A C33A H33A 121.7 . .
C33A C34A C35A 116.4(17) . .
C33A C34A H34A 121.8 . .
C35A C34A H34A 121.8 . .
C36A C35A C34A 116.6(18) . .
C36A C35A H35A 121.7 . .
C34A C35A H35A 121.7 . .
C35A C36A C31A 116.4(15) . .
C35A C36A H36A 121.8 . .
C31A C36A H36A 121.8 . .
C32B C31B C36B 119.4(16) . .
C32B C31B Se3 123(2) . .
C36B C31B Se3 117(2) . .
C31B C32B C33B 118.8(15) . .
C31B C32B H32B 120.6 . .
C33B C32B H32B 120.6 . .
C34B C33B C32B 119.6(15) . .
C34B C33B H33B 120.2 . .
C32B C33B H33B 120.2 . .
C33B C34B C35B 120.9(15) . .
C33B C34B H34B 119.6 . .
C35B C34B H34B 119.6 . .
C34B C35B C36B 118.8(15) . .
C34B C35B H35B 120.6 . .
C36B C35B H35B 120.6 . .
C35B C36B C31B 120.2(15) . .
C35B C36B H36B 119.9 . .
C31B C36B H36B 119.9 . .
C42 C41 C46 120.8(15) . .
C42 C41 Se4 123.3(11) . .
C46 C41 Se4 115.9(12) . .
C41 C42 C43 119.8(14) . .
C41 C42 H42 120.1 . .
C43 C42 H42 120.1 . .
C44 C43 C42 120.6(16) . .
C44 C43 H43 119.7 . .
C42 C43 H43 119.7 . .
C43 C44 C45 120.4(17) . .
C43 C44 H44 119.8 . .
C45 C44 H44 119.8 . .
C44 C45 C46 118.5(16) . .
C44 C45 H45 120.8 . .
C46 C45 H45 120.8 . .
C45 C46 C41 119.9(16) . .
C45 C46 H46 120.0 . .
C41 C46 H46 120.0 . .
C56 C51 C52 122.0(13) . .
C56 C51 Se5 119.5(10) . .
C52 C51 Se5 118.5(10) . .
C53 C52 C51 118.3(14) . .
C53 C52 H52 120.9 . .
C51 C52 H52 120.9 . .
C52 C53 C54 122.3(16) . .
C52 C53 H53 118.9 . .
C54 C53 H53 118.9 . .
C53 C54 C55 116.8(16) . .
C53 C54 H54 121.6 . .
C55 C54 H54 121.6 . .
C56 C55 C54 123.1(15) . .
C56 C55 H55 118.4 . .
C54 C55 H55 118.4 . .
C55 C56 C51 117.4(14) . .
C55 C56 H56 121.3 . .
C51 C56 H56 121.3 . .
C62A C61 C66A 106(4) . .
C66B C61 C62B 124(2) . .
C62A C61 Se6 122(2) . .
C66B C61 Se6 119.9(19) . .
C66A C61 Se6 132(3) . .
C62B C61 Se6 113.8(15) . .
C61 C62A C63A 129(4) . .
C61 C62A H62A 115.4 . .
C63A C62A H62A 115.4 . .
C64A C63A C62A 122(5) . .
C64A C63A H63A 119.1 . .
C62A C63A H63A 119.1 . .
C63A C64A C65A 102(5) . .
C63A C64A H64A 129.1 . .
C65A C64A H64A 129.1 . .
C66A C65A C64A 108(8) . .
C66A C65A H65A 126.0 . .
C64A C65A H65A 126.0 . .
C65A C66A C61 129(10) . .
C65A C66A H66A 115.6 . .
C61 C66A H66A 115.6 . .
C63B C62B C61 111(2) . .
C63B C62B H62B 124.6 . .
C61 C62B H62B 124.6 . .
C62B C63B C64B 113(3) . .
C62B C63B H63B 123.3 . .
C64B C63B H63B 123.3 . .
C65B C64B C63B 126(5) . .
C65B C64B H64B 117.2 . .
C63B C64B H64B 117.2 . .
C64B C65B C66B 120(6) . .
C64B C65B H65B 120.0 . .
C66B C65B H65B 120.0 . .
C61 C66B C65B 113(4) . .
C61 C66B H66B 123.4 . .
C65B C66B H66B 123.4 . .
C72 C71 C76 120.6(16) . .
C72 C71 Se7 121.5(12) . .
C76 C71 Se7 118.0(12) . .
C71 C72 C73 123.5(16) . .
C71 C72 H72 118.2 . .
C73 C72 H72 118.2 . .
C72 C73 C74 115.4(17) . .
C72 C73 H73 122.3 . .
C74 C73 H73 122.3 . .
C75 C74 C73 118.5(18) . .
C75 C74 H74 120.8 . .
C73 C74 H74 120.8 . .
C76 C75 C74 122.9(19) . .
C76 C75 H75 118.6 . .
C74 C75 H75 118.6 . .
C71 C76 C75 119.1(17) . .
C71 C76 H76 120.5 . .
C75 C76 H76 120.5 . .
C86 C81 C82 115.0(16) . .
C86 C81 Se8 123.4(13) . .
C82 C81 Se8 121.5(13) . .
C83 C82 C81 124(2) . .
C83 C82 H82 118.2 . .
C81 C82 H82 118.2 . .
C82 C83 C84 121(2) . .
C82 C83 H83 119.6 . .
C84 C83 H83 119.6 . .
C85 C84 C83 116(2) . .
C85 C84 H84 122.0 . .
C83 C84 H84 122.0 . .
C84 C85 C86 124(2) . .
C84 C85 H85 118.1 . .
C86 C85 H85 118.1 . .
C81 C86 C85 119.9(17) . .
C81 C86 H86 120.1 . .
C85 C86 H86 120.1 . .
C92 C91 C96 115.1(12) . .
C92 C91 Se9 126.5(17) . .
C96 C91 Se9 118.3(17) . .
C93 C92 C91 120.4(14) . .
C93 C92 H92 119.8 . .
C91 C92 H92 119.8 . .
C92 C93 C94 121.8(15) . .
C92 C93 H93 119.1 . .
C94 C93 H93 119.1 . .
C95 C94 C93 115.1(15) . .
C95 C94 H94 122.4 . .
C93 C94 H94 122.4 . .
C94 C95 C96 119.4(16) . .
C94 C95 H95 120.3 . .
C96 C95 H95 120.3 . .
C95 C96 C91 121.3(14) . .
C95 C96 H96 119.4 . .
C91 C96 H96 119.4 . .
C106 C101 C102 117.8(16) . .
C106 C101 Se10 119.1(15) . .
C102 C101 Se10 122.9(13) . .
C103 C102 C101 122(2) . .
C103 C102 H102 118.9 . .
C101 C102 H102 118.9 . .
C104 C103 C102 117(2) . .
C104 C103 H103 121.3 . .
C102 C103 H103 121.3 . .
C103 C104 C105 125(2) . .
C103 C104 H104 117.5 . .
C105 C104 H104 117.5 . .
C106 C105 C104 114(2) . .
C106 C105 H105 123.1 . .
C104 C105 H105 123.1 . .
C105 C106 C101 124(2) . .
C105 C106 H106 118.1 . .
C101 C106 H106 118.1 . .
C116 C111 C112 105(2) . .
C116 C111 Se11 131.2(15) . .
C112 C111 Se11 121.0(17) . .
C111 C112 C113 123(2) . .
C111 C112 H112 118.4 . .
C113 C112 H112 118.4 . .
C114 C113 C112 124(3) . .
C114 C113 H113 117.8 . .
C112 C113 H113 117.8 . .
C115 C114 C113 115(3) . .
C115 C114 H114 122.5 . .
C113 C114 H114 122.5 . .
C114 C115 C116 114(3) . .
C114 C115 H115 122.8 . .
C116 C115 H115 122.8 . .
C111 C116 C115 137(2) . .
C111 C116 H116 111.5 . .
C115 C116 H116 111.5 . .
C122 C121 C126 124.5(17) . .
C122 C121 Se12 114.5(15) . .
C126 C121 Se12 120.8(12) . .
C121 C122 C123 116(2) . .
C121 C122 H122 122.0 . .
C123 C122 H122 122.0 . .
C122 C123 C124 118(2) . .
C122 C123 H123 121.0 . .
C124 C123 H123 121.0 . .
C125 C124 C123 126(2) . .
C125 C124 H124 117.0 . .
C123 C124 H124 117.0 . .
C126 C125 C124 114(2) . .
C126 C125 H125 122.9 . .
C124 C125 H125 122.9 . .
C125 C126 C121 121.3(18) . .
C125 C126 H126 119.4 . .
C121 C126 H126 119.4 . .
C132 C131 C136 116.9(14) . .
C232 C131 C236 116.6(14) . .
C232 C131 Se13 117.9(14) . .
C132 C131 Se13 117.6(13) . .
C136 C131 Se13 120.4(14) . .
C236 C131 Se13 118.7(14) . .
C133 C132 C131 119.3(14) . .
C133 C132 H132 120.4 . .
C131 C132 H132 120.4 . .
C134 C133 C132 120.9(14) . .
C134 C133 H133 119.5 . .
C132 C133 H133 119.5 . .
C133 C134 C135 119.2(14) . .
C133 C134 H134 120.4 . .
C135 C134 H134 120.4 . .
C136 C135 C134 119.4(14) . .
C136 C135 H135 120.3 . .
C134 C135 H135 120.3 . .
C135 C136 C131 120.0(14) . .
C135 C136 H136 120.0 . .
C131 C136 H136 120.0 . .
C131 C232 C233 120.2(14) . .
C131 C232 H232 119.9 . .
C233 C232 H232 119.9 . .
C234 C233 C232 119.5(14) . .
C234 C233 H233 120.2 . .
C232 C233 H233 120.2 . .
C233 C234 C235 119.0(15) . .
C233 C234 H234 120.5 . .
C235 C234 H234 120.5 . .
C234 C235 C236 119.5(14) . .
C234 C235 H235 120.2 . .
C236 C235 H235 120.2 . .
C235 C236 C131 119.4(14) . .
C235 C236 H236 120.3 . .
C131 C236 H236 120.3 . .
C146 C141 C142 117(2) . .
C146 C141 Se14 126(2) . .
C142 C141 Se14 117.7(19) . .
C141 C142 C143 119(3) . .
C141 C142 H142 120.4 . .
C143 C142 H142 120.4 . .
C142 C143 C144 117(3) . .
C142 C143 H143 121.3 . .
C144 C143 H143 121.4 . .
C145 C144 C143 122(3) . .
C145 C144 H144 118.8 . .
C143 C144 H144 118.8 . .
C144 C145 C146 115(3) . .
C144 C145 H145 122.3 . .
C146 C145 H145 122.3 . .
C141 C146 C145 128(3) . .
C141 C146 H146 115.8 . .
C145 C146 H146 115.8 . .
C152 C151 C156 116.1(17) . .
C152 C151 Se15 117.6(14) . .
C156 C151 Se15 126.0(14) . .
C151 C152 C153 124(2) . .
C151 C152 H152 118.2 . .
C153 C152 H152 118.2 . .
C154 C153 C152 118(2) . .
C154 C153 H153 121.1 . .
C152 C153 H153 121.1 . .
C155 C154 C153 116(2) . .
C155 C154 H154 121.9 . .
C153 C154 H154 121.9 . .
C154 C155 C156 127(2) . .
C154 C155 H155 116.3 . .
C156 C155 H155 116.3 . .
C151 C156 C155 118.8(19) . .
C151 C156 H156 120.6 . .
C155 C156 H156 120.6 . .
C162 C161 C166 111.9(19) . .
C162 C161 Se16 122.8(17) . .
C166 C161 Se16 125.3(14) . .
C161 C162 C163 123(2) . .
C161 C162 H162 118.5 . .
C163 C162 H162 118.5 . .
C164 C163 C162 123(3) . .
C164 C163 H163 118.3 . .
C162 C163 H163 118.3 . .
C163 C164 C165 122(3) . .
C163 C164 H164 119.1 . .
C165 C164 H164 119.1 . .
C164 C165 C166 117(3) . .
C164 C165 H165 121.6 . .
C166 C165 H165 121.6 . .
C161 C166 C165 123(2) . .
C161 C166 H166 118.7 . .
C165 C166 H166 118.7 . .
N2 C201 C202 123.7(15) . .
N2 C201 H201 118.1 . .
C202 C201 H201 118.1 . .
C203 C202 C201 121.9(15) . .
C203 C202 H202 119.0 . .
C201 C202 H202 119.0 . .
C202 C203 C204 113.6(19) . .
C202 C203 C304 116(3) . .
C202 C203 C220 120.5(14) . 4_545
C204 C203 C220 124.7(19) . 4_545
C205 C204 C203 121(3) . .
C205 C204 H204 119.4 . .
C203 C204 H204 119.4 . .
N2 C205 C204 121(3) . .
N2 C205 H205 119.3 . .
C204 C205 H205 119.3 . .
C305 C304 C203 115(4) . .
C305 C304 H304 122.4 . .
C203 C304 H304 122.4 . .
N2 C305 C304 127(5) . .
N2 C305 H305 116.6 . .
C304 C305 H305 116.6 . .
N1 C206 C207 120.2(14) . .
N1 C206 H206 119.9 . .
C207 C206 H206 119.9 . .
C208 C207 C206 122.4(14) . .
C208 C207 H207 118.8 . .
C206 C207 H207 118.8 . .
C209 C208 C207 115.4(13) . .
C209 C208 C211 122.8(14) . .
C207 C208 C211 121.7(14) . .
C208 C209 C210 119.9(14) . .
C208 C209 H209 120.0 . .
C210 C209 H209 120.0 . .
N1 C210 C209 125.3(14) . .
N1 C210 H210 117.4 . .
C209 C210 H210 117.4 . .
C208 C211 C212 113.6(11) . .
C208 C211 H21A 108.8 . .
C212 C211 H21A 108.8 . .
C208 C211 H21B 108.8 . .
C212 C211 H21B 108.8 . .
H21A C211 H21B 107.7 . .
C226 C212 C211 111.4(12) 1_655 .
C226 C212 H21C 109.3 1_655 .
C211 C212 H21C 109.3 . .
C226 C212 H21D 109.3 1_655 .
C211 C212 H21D 109.3 . .
H21C C212 H21D 108.0 . .
N3 C213 C214 123.8(13) . .
N3 C213 H213 118.1 . .
C214 C213 H213 118.1 . .
C215 C214 C213 121.3(14) . .
C215 C214 H214 119.4 . .
C213 C214 H214 119.4 . .
C214 C215 C216 115.3(13) . .
C214 C215 C218 125.3(13) . .
C216 C215 C218 119.1(13) . .
C215 C216 C217 118.0(13) . .
C215 C216 H216 121.0 . .
C217 C216 H216 121.0 . .
N3 C217 C216 124.1(13) . .
N3 C217 H217 117.9 . .
C216 C217 H217 117.9 . .
C215 C218 C219 110.1(11) . .
C215 C218 H21E 109.6 . .
C219 C218 H21E 109.6 . .
C215 C218 H21F 109.6 . .
C219 C218 H21F 109.6 . .
H21E C218 H21F 108.1 . .
C220 C219 C218 113.6(14) . .
C220 C219 H21G 108.8 . .
C218 C219 H21G 108.8 . .
C220 C219 H21H 108.8 . .
C218 C219 H21H 108.8 . .
H21G C219 H21H 107.7 . .
C219 C220 C203 116.5(15) . 4
C219 C220 H22A 108.2 . .
C203 C220 H22A 108.2 4 .
C219 C220 H22B 108.2 . .
C203 C220 H22B 108.2 4 .
H22A C220 H22B 107.3 . .
N4 C221 C222 122.4(13) . .
N4 C221 H221 118.8 . .
C222 C221 H221 118.8 . .
C223 C222 C221 119.3(15) . .
C223 C222 H222 120.3 . .
C221 C222 H222 120.3 . .
C222 C223 C224 116.0(13) . .
C222 C223 C226 119.6(14) . .
C224 C223 C226 124.1(13) . .
C225 C224 C223 123.7(14) . .
C225 C224 H224 118.1 . .
C223 C224 H224 118.1 . .
N4 C225 C224 120.0(14) . .
N4 C225 H225 120.0 . .
C224 C225 H225 120.0 . .
C212 C226 C223 114.5(12) 1_455 .
C212 C226 H22C 108.6 1_455 .
C223 C226 H22C 108.6 . .
C212 C226 H22D 108.6 1_455 .
C223 C226 H22D 108.6 . .
H22C C226 H22D 107.6 . .

loop_
_geom_bond_atom_site_label_1
_geom_bond_atom_site_label_2
_geom_bond_distance
_geom_bond_site_symmetry_2
Cd1 N1 2.327(11) .
Cd1 Se3 2.588(2) .
Cd1 Se1 2.5946(19) .
Cd1 Se2 2.6609(19) .
Cd2 N2 2.334(12) .
Cd2 Se16 2.5934(18) .
Cd2 Se14 2.607(2) .
Cd2 Se9 2.633(2) .
Cd3 N3 2.324(11) .
Cd3 Se10 2.5944(18) .
Cd3 Se4 2.6058(17) .
Cd3 Se11 2.628(2) .
Cd4 N4 2.383(10) .
Cd4 Se12 2.6036(18) .
Cd4 Se15 2.6099(19) .
Cd4 Se7 2.6133(17) .
Cd5 Se9 2.632(2) .
Cd5 Se6 2.6506(17) .
Cd5 Se11 2.653(2) .
Cd5 Se13 2.6591(17) .
Cd6 Se2 2.6410(17) .
Cd6 Se5 2.6466(17) .
Cd6 Se7 2.6719(18) .
Cd6 Se8 2.6832(18) .
Ag1 Se12 2.6542(18) .
Ag1 Se13 2.6552(18) .
Ag1 Se10 2.6715(18) .
Ag1 Se5 2.6895(16) .
Ag2 Se1 2.6490(18) .
Ag2 Se6 2.6518(18) .
Ag2 Se5 2.6706(17) .
Ag2 Se4 2.6774(17) .
Ag3 Se8 2.6558(17) .
Ag3 Se16 2.669(2) .
Ag3 Se13 2.6883(17) .
Ag3 Se15 2.6896(18) .
Ag4 Se3 2.6525(19) .
Ag4 Se14 2.654(2) .
Ag4 Se8 2.6695(17) .
Ag4 Se6 2.6855(17) .
Se1 C11 1.966(15) .
Se2 C21 1.926(17) .
Se3 C31B 1.91(2) .
Se3 C31A 1.99(3) .
Se4 C41 1.908(15) .
Se5 C51 1.948(13) .
Se6 C61 1.945(15) .
Se7 C71 1.930(16) .
Se8 C81 1.930(14) .
Se9 C91 1.922(16) .
Se10 C101 1.904(15) .
Se11 C111 1.711(19) .
Se12 C121 1.975(15) .
Se13 C131 1.944(10) .
Se14 C141 1.89(2) .
Se15 C151 1.919(15) .
Se16 C161 1.929(17) .
N1 C210 1.302(16) .
N1 C206 1.356(16) .
N2 C201 1.302(17) .
N2 C305 1.36(6) .
N2 C205 1.37(3) .
N3 C213 1.289(15) .
N3 C217 1.298(15) .
N4 C225 1.346(16) .
N4 C221 1.356(16) .
C11 C12 1.31(2) .
C11 C16 1.430(19) .
C12 C13 1.46(2) .
C12 H12 0.9300 .
C13 C14 1.45(3) .
C13 H13 0.9300 .
C14 C15 1.31(3) .
C14 H14 0.9300 .
C15 C16 1.36(2) .
C15 H15 0.9300 .
C16 H16 0.9300 .
C21 C26 1.375(19) .
C21 C22 1.41(2) .
C22 C23 1.40(2) .
C22 H22 0.9300 .
C23 C24 1.37(2) .
C23 H23 0.9300 .
C24 C25 1.39(3) .
C24 H24 0.9300 .
C25 C26 1.41(2) .
C25 H25 0.9300 .
C26 H26 0.9300 .
C31A C32A 1.364(17) .
C31A C36A 1.389(17) .
C32A C33A 1.407(17) .
C32A H32A 0.9300 .
C33A C34A 1.384(17) .
C33A H33A 0.9300 .
C34A C35A 1.400(18) .
C34A H34A 0.9300 .
C35A C36A 1.377(17) .
C35A H35A 0.9300 .
C36A H36A 0.9300 .
C31B C32B 1.349(17) .
C31B C36B 1.377(17) .
C32B C33B 1.403(17) .
C32B H32B 0.9300 .
C33B C34B 1.354(17) .
C33B H33B 0.9300 .
C34B C35B 1.364(17) .
C34B H34B 0.9300 .
C35B C36B 1.373(16) .
C35B H35B 0.9300 .
C36B H36B 0.9300 .
C41 C42 1.357(18) .
C41 C46 1.420(18) .
C42 C43 1.415(19) .
C42 H42 0.9300 .
C43 C44 1.39(2) .
C43 H43 0.9300 .
C44 C45 1.41(2) .
C44 H44 0.9300 .
C45 C46 1.42(2) .
C45 H45 0.9300 .
C46 H46 0.9300 .
C51 C56 1.369(17) .
C51 C52 1.379(17) .
C52 C53 1.356(19) .
C52 H52 0.9300 .
C53 C54 1.37(2) .
C53 H53 0.9300 .
C54 C55 1.39(2) .
C54 H54 0.9300 .
C55 C56 1.353(19) .
C55 H55 0.9300 .
C56 H56 0.9300 .
C61 C62A 1.27(4) .
C61 C66B 1.31(4) .
C61 C66A 1.34(7) .
C61 C62B 1.51(3) .
C62A C63A 1.51(5) .
C62A H62A 0.9300 .
C63A C64A 1.20(7) .
C63A H63A 0.9300 .
C64A C65A 1.79(10) .
C64A H64A 0.9300 .
C65A C66A 1.18(12) .
C65A H65A 0.9300 .
C66A H66A 0.9300 .
C62B C63B 1.46(4) .
C62B H62B 0.9300 .
C63B C64B 1.53(5) .
C63B H63B 0.9300 .
C64B C65B 0.98(6) .
C64B H64B 0.9300 .
C65B C66B 1.53(5) .
C65B H65B 0.9300 .
C66B H66B 0.9300 .
C71 C72 1.343(18) .
C71 C76 1.356(18) .
C72 C73 1.39(2) .
C72 H72 0.9300 .
C73 C74 1.45(2) .
C73 H73 0.9300 .
C74 C75 1.37(2) .
C74 H74 0.9300 .
C75 C76 1.36(2) .
C75 H75 0.9300 .
C76 H76 0.9300 .
C81 C86 1.284(19) .
C81 C82 1.36(2) .
C82 C83 1.28(2) .
C82 H82 0.9300 .
C83 C84 1.37(3) .
C83 H83 0.9300 .
C84 C85 1.22(2) .
C84 H84 0.9300 .
C85 C86 1.41(2) .
C85 H85 0.9300 .
C86 H86 0.9300 .
C91 C92 1.400(15) .
C91 C96 1.414(15) .
C92 C93 1.339(16) .
C92 H92 0.9300 .
C93 C94 1.394(16) .
C93 H93 0.9300 .
C94 C95 1.343(17) .
C94 H94 0.9300 .
C95 C96 1.352(15) .
C95 H95 0.9300 .
C96 H96 0.9300 .
C101 C106 1.36(2) .
C101 C102 1.41(2) .
C102 C103 1.33(2) .
C102 H102 0.9300 .
C103 C104 1.33(3) .
C103 H103 0.9300 .
C104 C105 1.45(3) .
C104 H104 0.9300 .
C105 C106 1.34(2) .
C105 H105 0.9300 .
C106 H106 0.9300 .
C111 C116 1.35(2) .
C111 C112 1.41(2) .
C112 C113 1.47(3) .
C112 H112 0.9300 .
C113 C114 1.42(3) .
C113 H113 0.9300 .
C114 C115 1.37(3) .
C114 H114 0.9300 .
C115 C116 1.47(3) .
C115 H115 0.9300 .
C116 H116 0.9300 .
C121 C122 1.40(2) .
C121 C126 1.40(2) .
C122 C123 1.41(3) .
C122 H122 0.9300 .
C123 C124 1.43(3) .
C123 H123 0.9300 .
C124 C125 1.40(3) .
C124 H124 0.9300 .
C125 C126 1.39(2) .
C125 H125 0.9300 .
C126 H126 0.9300 .
C131 C232 1.372(16) .
C131 C132 1.375(16) .
C131 C136 1.376(16) .
C131 C236 1.390(16) .
C132 C133 1.370(16) .
C132 H132 0.9300 .
C133 C134 1.347(16) .
C133 H133 0.9300 .
C134 C135 1.380(16) .
C134 H134 0.9300 .
C135 C136 1.372(16) .
C135 H135 0.9300 .
C136 H136 0.9300 .
C232 C233 1.373(16) .
C232 H232 0.9300 .
C233 C234 1.357(16) .
C233 H233 0.9300 .
C234 C235 1.373(16) .
C234 H234 0.9300 .
C235 C236 1.373(16) .
C235 H235 0.9300 .
C236 H236 0.9300 .
C141 C146 1.26(3) .
C141 C142 1.41(3) .
C142 C143 1.42(3) .
C142 H142 0.9300 .
C143 C144 1.43(4) .
C143 H143 0.9300 .
C144 C145 1.29(3) .
C144 H144 0.9300 .
C145 C146 1.42(3) .
C145 H145 0.9300 .
C146 H146 0.9300 .
C151 C152 1.30(2) .
C151 C156 1.34(2) .
C152 C153 1.45(2) .
C152 H152 0.9300 .
C153 C154 1.34(3) .
C153 H153 0.9300 .
C154 C155 1.26(2) .
C154 H154 0.9300 .
C155 C156 1.39(2) .
C155 H155 0.9300 .
C156 H156 0.9300 .
C161 C162 1.32(2) .
C161 C166 1.41(2) .
C162 C163 1.36(3) .
C162 H162 0.9300 .
C163 C164 1.23(3) .
C163 H163 0.9300 .
C164 C165 1.30(3) .
C164 H164 0.9300 .
C165 C166 1.42(3) .
C165 H165 0.9300 .
C166 H166 0.9300 .
C201 C202 1.382(19) .
C201 H201 0.9300 .
C202 C203 1.318(19) .
C202 H202 0.9300 .
C203 C204 1.388(17) .
C203 C304 1.404(19) .
C203 C220 1.514(19) 4_545
C204 C205 1.371(18) .
C204 H204 0.9300 .
C205 H205 0.9300 .
C304 C305 1.377(19) .
C304 H304 0.9300 .
C305 H305 0.9300 .
C206 C207 1.405(18) .
C206 H206 0.9300 .
C207 C208 1.388(18) .
C207 H207 0.9300 .
C208 C209 1.350(18) .
C208 C211 1.469(17) .
C209 C210 1.402(18) .
C209 H209 0.9300 .
C210 H210 0.9300 .
C211 C212 1.514(15) .
C211 H21A 0.9700 .
C211 H21B 0.9700 .
C212 C226 1.451(17) 1_655
C212 H21C 0.9700 .
C212 H21D 0.9700 .
C213 C214 1.393(16) .
C213 H213 0.9300 .
C214 C215 1.373(17) .
C214 H214 0.9300 .
C215 C216 1.394(17) .
C215 C218 1.479(17) .
C216 C217 1.436(18) .
C216 H216 0.9300 .
C217 H217 0.9300 .
C218 C219 1.585(19) .
C218 H21E 0.9700 .
C218 H21F 0.9700 .
C219 C220 1.42(2) .
C219 H21G 0.9700 .
C219 H21H 0.9700 .
C220 H22A 0.9700 .
C220 H22B 0.9700 .
C221 C222 1.388(17) .
C221 H221 0.9300 .
C222 C223 1.378(18) .
C222 H222 0.9300 .
C223 C224 1.381(18) .
C223 C226 1.527(17) .
C224 C225 1.350(17) .
C224 H224 0.9300 .
C225 H225 0.9300 .
C226 H22C 0.9700 .
C226 H22D 0.9700 .

loop_
_geom_torsion_atom_site_label_1
_geom_torsion_atom_site_label_2
_geom_torsion_atom_site_label_3
_geom_torsion_atom_site_label_4
_geom_torsion
_geom_torsion_site_symmetry_1
_geom_torsion_site_symmetry_4
C16 C11 C12 C13 -14(3) . .
Se1 C11 C12 C13 178.0(17) . .
C11 C12 C13 C14 9(4) . .
C12 C13 C14 C15 0(5) . .
C13 C14 C15 C16 -5(4) . .
C14 C15 C16 C11 1(4) . .
C12 C11 C16 C15 10(3) . .
Se1 C11 C16 C15 177.8(18) . .
C26 C21 C22 C23 0(3) . .
Se2 C21 C22 C23 -178.2(15) . .
C21 C22 C23 C24 -2(3) . .
C22 C23 C24 C25 2(3) . .
C23 C24 C25 C26 0(4) . .
C22 C21 C26 C25 2(2) . .
Se2 C21 C26 C25 -179.5(14) . .
C24 C25 C26 C21 -2(3) . .
C36A C31A C32A C33A -34(6) . .
Se3 C31A C32A C33A 177(3) . .
C31A C32A C33A C34A 22(7) . .
C32A C33A C34A C35A 16(7) . .
C33A C34A C35A C36A -42(6) . .
C34A C35A C36A C31A 29(6) . .
C32A C31A C36A C35A 8(6) . .
Se3 C31A C36A C35A 160(3) . .
C36B C31B C32B C33B 17(7) . .
Se3 C31B C32B C33B -174(3) . .
C31B C32B C33B C34B -11(7) . .
C32B C33B C34B C35B 6(7) . .
C33B C34B C35B C36B -6(8) . .
C34B C35B C36B C31B 11(7) . .
C32B C31B C36B C35B -17(7) . .
Se3 C31B C36B C35B 173(4) . .
C46 C41 C42 C43 0(2) . .
Se4 C41 C42 C43 -179.1(11) . .
C41 C42 C43 C44 0(2) . .
C42 C43 C44 C45 1(3) . .
C43 C44 C45 C46 -2(3) . .
C44 C45 C46 C41 2(3) . .
C42 C41 C46 C45 -1(2) . .
Se4 C41 C46 C45 178.1(13) . .
C56 C51 C52 C53 -4(2) . .
Se5 C51 C52 C53 179.7(11) . .
C51 C52 C53 C54 3(2) . .
C52 C53 C54 C55 -2(3) . .
C53 C54 C55 C56 2(3) . .
C54 C55 C56 C51 -2(2) . .
C52 C51 C56 C55 3(2) . .
Se5 C51 C56 C55 179.6(11) . .
C66A C61 C62A C63A 1(5) . .
Se6 C61 C62A C63A -174(2) . .
C61 C62A C63A C64A -8(7) . .
C62A C63A C64A C65A 28(7) . .
C63A C64A C65A C66A -50(9) . .
C64A C65A C66A C61 58(10) . .
C62A C61 C66A C65A -34(9) . .
Se6 C61 C66A C65A 139(7) . .
C66B C61 C62B C63B 18(4) . .
Se6 C61 C62B C63B -178.7(19) . .
C61 C62B C63B C64B -9(4) . .
C62B C63B C64B C65B -24(7) . .
C63B C64B C65B C66B 44(9) . .
C62B C61 C66B C65B -3(5) . .
Se6 C61 C66B C65B -166(3) . .
C64B C65B C66B C61 -30(8) . .
C76 C71 C72 C73 2(2) . .
Se7 C71 C72 C73 -177.4(12) . .
C71 C72 C73 C74 -3(2) . .
C72 C73 C74 C75 4(3) . .
C73 C74 C75 C76 -4(3) . .
C72 C71 C76 C75 -1(2) . .
Se7 C71 C76 C75 178.4(13) . .
C74 C75 C76 C71 2(3) . .
C86 C81 C82 C83 7(4) . .
Se8 C81 C82 C83 -177(2) . .
C81 C82 C83 C84 -1(4) . .
C82 C83 C84 C85 -7(5) . .
C83 C84 C85 C86 9(4) . .
C82 C81 C86 C85 -6(3) . .
Se8 C81 C86 C85 178.5(16) . .
C84 C85 C86 C81 -2(4) . .
C96 C91 C92 C93 0(2) . .
Se9 C91 C92 C93 176.2(19) . .
C91 C92 C93 C94 9(2) . .
C92 C93 C94 C95 -25(4) . .
C93 C94 C95 C96 31(5) . .
C94 C95 C96 C91 -24(5) . .
C92 C91 C96 C95 7(4) . .
Se9 C91 C96 C95 -169(2) . .
C106 C101 C102 C103 0(3) . .
Se10 C101 C102 C103 174.7(14) . .
C101 C102 C103 C104 1(3) . .
C102 C103 C104 C105 -3(4) . .
C103 C104 C105 C106 4(4) . .
C104 C105 C106 C101 -2(3) . .
C102 C101 C106 C105 1(3) . .
Se10 C101 C106 C105 -174.2(16) . .
Cd3 Se11 C111 C116 -135(2) . .
Cd5 Se11 C111 C116 -29(3) . .
Cd3 Se11 C111 C112 66.2(19) . .
Cd5 Se11 C111 C112 172.8(16) . .
C116 C111 C112 C113 6(3) . .
Se11 C111 C112 C113 169(2) . .
C111 C112 C113 C114 -1(4) . .
C112 C113 C114 C115 -2(5) . .
C113 C114 C115 C116 -2(4) . .
C112 C111 C116 C115 -12(4) . .
Se11 C111 C116 C115 -173(3) . .
C114 C115 C116 C111 11(5) . .
C126 C121 C122 C123 -3(3) . .
Se12 C121 C122 C123 -177.8(16) . .
C121 C122 C123 C124 0(3) . .
C122 C123 C124 C125 2(4) . .
C123 C124 C125 C126 -1(4) . .
C124 C125 C126 C121 -2(3) . .
C122 C121 C126 C125 4(3) . .
Se12 C121 C126 C125 178.6(12) . .
C136 C131 C132 C133 -23(5) . .
Se13 C131 C132 C133 -178(2) . .
C131 C132 C133 C134 10(5) . .
C132 C133 C134 C135 4(5) . .
C133 C134 C135 C136 -5(5) . .
C134 C135 C136 C131 -9(5) . .
C132 C131 C136 C135 23(5) . .
Se13 C131 C136 C135 177(2) . .
C236 C131 C232 C233 22(5) . .
Se13 C131 C232 C233 173(3) . .
C131 C232 C233 C234 -3(5) . .
C232 C233 C234 C235 -16(6) . .
C233 C234 C235 C236 15(6) . .
C234 C235 C236 C131 4(5) . .
C232 C131 C236 C235 -23(5) . .
Se13 C131 C236 C235 -173(3) . .
Cd2 Se14 C141 C146 126(2) . .
Ag4 Se14 C141 C146 14(3) . .
Cd2 Se14 C141 C142 -55(2) . .
Ag4 Se14 C141 C142 -166.8(18) . .
C146 C141 C142 C143 5(4) . .
Se14 C141 C142 C143 -174(2) . .
C141 C142 C143 C144 -8(5) . .
C142 C143 C144 C145 5(6) . .
C143 C144 C145 C146 1(6) . .
C142 C141 C146 C145 2(5) . .
Se14 C141 C146 C145 -179(2) . .
C144 C145 C146 C141 -5(6) . .
C156 C151 C152 C153 3(3) . .
Se15 C151 C152 C153 176.9(15) . .
C151 C152 C153 C154 0(3) . .
C152 C153 C154 C155 -4(3) . .
C153 C154 C155 C156 5(4) . .
C152 C151 C156 C155 -3(3) . .
Se15 C151 C156 C155 -176.3(13) . .
C154 C155 C156 C151 -1(4) . .
C166 C161 C162 C163 5(4) . .
Se16 C161 C162 C163 -177(2) . .
C161 C162 C163 C164 -7(5) . .
C162 C163 C164 C165 5(6) . .
C163 C164 C165 C166 -1(5) . .
C162 C161 C166 C165 -2(4) . .
Se16 C161 C166 C165 -180(2) . .
C164 C165 C166 C161 0(4) . .
C305 N2 C201 C202 15(3) . .
C205 N2 C201 C202 -19(3) . .
Cd2 N2 C201 C202 -173.8(12) . .
N2 C201 C202 C203 4(3) . .
C201 C202 C203 C204 14(3) . .
C201 C202 C203 C304 -17(4) . .
C201 C202 C203 C220 -178.0(16) . 4_545
C202 C203 C204 C205 -17(4) . .
C220 C203 C204 C205 176(2) 4_545 .
C201 N2 C205 C204 16(4) . .
Cd2 N2 C205 C204 173(2) . .
C203 C204 C205 N2 2(4) . .
C202 C203 C304 C305 10(5) . .
C220 C203 C304 C305 171(3) 4_545 .
C201 N2 C305 C304 -23(5) . .
Cd2 N2 C305 C304 165(3) . .
C203 C304 C305 N2 11(6) . .
C210 N1 C206 C207 0(2) . .
Cd1 N1 C206 C207 -170.6(11) . .
N1 C206 C207 C208 -2(2) . .
C206 C207 C208 C209 4(2) . .
C206 C207 C208 C211 -175.3(13) . .
C207 C208 C209 C210 -3(2) . .
C211 C208 C209 C210 175.8(13) . .
C206 N1 C210 C209 1(2) . .
Cd1 N1 C210 C209 170.7(11) . .
C208 C209 C210 N1 1(2) . .
C209 C208 C211 C212 -107.0(17) . .
C207 C208 C211 C212 72.0(18) . .
C208 C211 C212 C226 60.8(17) . 1_655
C217 N3 C213 C214 -2(2) . .
Cd3 N3 C213 C214 -172.7(10) . .
N3 C213 C214 C215 3(2) . .
C213 C214 C215 C216 -0.3(19) . .
C213 C214 C215 C218 173.2(12) . .
C214 C215 C216 C217 -3.9(19) . .
C218 C215 C216 C217 -177.8(12) . .
C213 N3 C217 C216 -3(2) . .
Cd3 N3 C217 C216 167.7(11) . .
C215 C216 C217 N3 6(2) . .
C214 C215 C218 C219 -94.9(16) . .
C216 C215 C218 C219 78.4(16) . .
C215 C218 C219 C220 69.1(18) . .
C218 C219 C220 C203 -170.2(13) . 4
C225 N4 C221 C222 -3(2) . .
Cd4 N4 C221 C222 155.8(12) . .
N4 C221 C222 C223 3(2) . .
C221 C222 C223 C224 0(2) . .
C221 C222 C223 C226 -174.8(14) . .
C222 C223 C224 C225 -3(2) . .
C226 C223 C224 C225 171.5(14) . .
C221 N4 C225 C224 0(2) . .
Cd4 N4 C225 C224 -160.0(11) . .
C223 C224 C225 N4 3(2) . .
C222 C223 C226 C212 -95.3(17) . 1_455
C224 C223 C226 C212 90.7(18) . 1_455
